data_1551032
loop_
_publ_author_name
'Osuka, Atsuhiro'
'Shimizu, Daiki'
'Furukawa, Ko'
'Adinarayana, Bellamkonda'

_publ_section_title
;
 Stable radical versus reversible \s-bond formation of
 (porphyrinyl)dicyanomethyl radicals
;
_journal_name_full 'Chemical Science'
_journal_paper_doi 10.1039/C9SC01631G
_journal_year 2019
_chemical_formula_sum 'C66.5 H72 Cl5 N6 Ni'
_chemical_formula_weight 1191.25
_space_group_crystal_system triclinic
_space_group_IT_number 2
_space_group_name_Hall '-P 1'
_space_group_name_H-M_alt 'P -1'
_symmetry_space_group_name_Hall '-P 1'
_symmetry_space_group_name_H-M 'P -1'
_atom_sites_solution_hydrogens geom
_audit_creation_method SHELXL-2014/7
_audit_update_record
;
2019-03-23 deposited with the CCDC.    2019-05-13 downloaded from the CCDC.
;
_cell_angle_alpha 76.353(4)
_cell_angle_beta 82.030(3)
_cell_angle_gamma 78.350(3)
_cell_formula_units_Z 4
_cell_length_a 14.2135(4)
_cell_length_b 17.6443(8)
_cell_length_c 26.4127(11)
_cell_measurement_temperature 93(2)
_cell_volume 6275.5(4)
_computing_structure_refinement 'SHELXL-2014/7 (Sheldrick, 2014)'
_diffrn_ambient_temperature 93(2)
_diffrn_measured_fraction_theta_full 0.972
_diffrn_measured_fraction_theta_max 0.950
_diffrn_radiation_type CuK\a
_diffrn_radiation_wavelength 1.54184
_diffrn_reflns_av_R_equivalents 0.0900
_diffrn_reflns_av_unetI/netI 0.0861
_diffrn_reflns_Laue_measured_fraction_full 0.972
_diffrn_reflns_Laue_measured_fraction_max 0.950
_diffrn_reflns_limit_h_max 17
_diffrn_reflns_limit_h_min -17
_diffrn_reflns_limit_k_max 21
_diffrn_reflns_limit_k_min -21
_diffrn_reflns_limit_l_max 32
_diffrn_reflns_limit_l_min -31
_diffrn_reflns_number 85166
_diffrn_reflns_point_group_measured_fraction_full 0.972
_diffrn_reflns_point_group_measured_fraction_max 0.950
_diffrn_reflns_theta_full 67.684
_diffrn_reflns_theta_max 73.145
_diffrn_reflns_theta_min 1.729
_exptl_absorpt_coefficient_mu 2.742
_exptl_crystal_density_diffrn 1.261
_exptl_crystal_F_000 2504
_exptl_crystal_size_max 0.150
_exptl_crystal_size_mid 0.120
_exptl_crystal_size_min 0.020
_refine_diff_density_max 4.197
_refine_diff_density_min -1.141
_refine_diff_density_rms 0.161
_refine_ls_extinction_method none
_refine_ls_goodness_of_fit_ref 1.420
_refine_ls_hydrogen_treatment constr
_refine_ls_matrix_type full
_refine_ls_number_parameters 1506
_refine_ls_number_reflns 23864
_refine_ls_number_restraints 160
_refine_ls_restrained_S_all 1.421
_refine_ls_R_factor_all 0.1945
_refine_ls_R_factor_gt 0.1495
_refine_ls_shift/su_max 0.003
_refine_ls_shift/su_mean 0.000
_refine_ls_structure_factor_coef Fsqd
_refine_ls_weighting_details 'w=1/[\s^2^(Fo^2^)+(0.2000P)^2^] where P=(Fo^2^+2Fc^2^)/3'
_refine_ls_weighting_scheme calc
_refine_ls_wR_factor_gt 0.3772
_refine_ls_wR_factor_ref 0.4111
_reflns_Friedel_coverage 0.000
_reflns_number_gt 14273
_reflns_number_total 23864
_reflns_threshold_expression 'I > 2\s(I)'
_cod_data_source_file c9sc01631g2.cif
_cod_data_source_block 18032adi
_cod_depositor_comments
;

2019-08-02
Z value and formula fixed to values more according to usual
chemical conventions.                 miguel
;
_cod_original_formula_sum 'C133 H144 Cl10 N12 Ni2'
_cod_original_formula_weight 2382.51
_cod_original_formula_units_Z 2
_cod_database_code 1551032
_shelx_shelxl_version_number 2014/7
_shelx_space_group_comment
;
The symmetry employed for this shelxl refinement is uniquely defined
by the following loop, which should always be used as a source of
symmetry information in preference to the above space-group names.
They are only intended as comments.
;
_shelx_estimated_absorpt_t_min 0.684
_shelx_estimated_absorpt_t_max 0.947

loop_
_space_group_symop_operation_xyz
'x, y, z'
'-x, -y, -z'

loop_
_atom_site_label
_atom_site_type_symbol
_atom_site_fract_x
_atom_site_fract_y
_atom_site_fract_z
_atom_site_U_iso_or_equiv
_atom_site_adp_type
_atom_site_occupancy
_atom_site_site_symmetry_order
_atom_site_calc_flag
_atom_site_refinement_flags_posn
_atom_site_refinement_flags_adp
_atom_site_refinement_flags_occupancy
_atom_site_disorder_assembly
_atom_site_disorder_group
C1 C 0.8332(4) 0.8792(5) 0.5725(3) 0.0506(17) Uani 1 1 d . . . . .
C2 C 0.8864(4) 0.9310(4) 0.5329(3) 0.0478(16) Uani 1 1 d . . . . .
H1 H 0.9542 0.9237 0.5240 0.057 Uiso 1 1 calc R U . . .
C3 C 0.8194(5) 0.9917(5) 0.5114(3) 0.0515(17) Uani 1 1 d . . . . .
C4 C 0.7273(5) 0.9794(5) 0.5360(3) 0.0516(17) Uani 1 1 d . . . . .
C5 C 0.6353(5) 1.0305(5) 0.5272(3) 0.0507(17) Uani 1 1 d . . . . .
C6 C 0.5730(4) 1.0444(5) 0.5740(3) 0.0518(17) Uani 1 1 d . . . . .
C7 C 0.5211(5) 1.1165(5) 0.5859(3) 0.060(2) Uani 1 1 d . . . . .
C8 C 0.4752(5) 1.1004(5) 0.6347(3) 0.058(2) Uani 1 1 d . . . . .
H2 H 0.4351 1.1371 0.6530 0.070 Uiso 1 1 calc R U . . .
C9 C 0.4996(5) 1.0177(5) 0.6524(3) 0.0552(18) Uani 1 1 d . . . . .
C10 C 0.4551(5) 0.9709(5) 0.6968(3) 0.0545(19) Uani 1 1 d . . . . .
C11 C 0.4697(5) 0.8889(5) 0.7061(3) 0.0531(18) Uani 1 1 d . . . . .
C12 C 0.4049(4) 0.8417(6) 0.7381(3) 0.058(2) Uani 1 1 d . . . . .
H3 H 0.3514 0.8590 0.7610 0.070 Uiso 1 1 calc R U . . .
C13 C 0.4340(5) 0.7669(5) 0.7295(3) 0.0519(17) Uani 1 1 d . . . . .
H4 H 0.4026 0.7228 0.7439 0.062 Uiso 1 1 calc R U . . .
C14 C 0.5212(5) 0.7671(5) 0.6945(3) 0.0497(17) Uani 1 1 d . . . . .
C15 C 0.5817(5) 0.7004(5) 0.6821(3) 0.0540(18) Uani 1 1 d . . . . .
C16 C 0.6768(4) 0.7055(5) 0.6610(3) 0.0500(17) Uani 1 1 d . . . . .
C17 C 0.7548(5) 0.6390(5) 0.6625(3) 0.0566(18) Uani 1 1 d . . . . .
H5 H 0.7493 0.5848 0.6742 0.068 Uiso 1 1 calc R U . . .
C18 C 0.8383(5) 0.6679(5) 0.6440(3) 0.0553(19) Uani 1 1 d . . . . .
H6 H 0.9019 0.6382 0.6419 0.066 Uiso 1 1 calc R U . . .
C19 C 0.8100(4) 0.7531(4) 0.6282(3) 0.0439(15) Uani 1 1 d . . . . .
C20 C 0.8695(5) 0.8047(5) 0.5983(3) 0.0508(17) Uani 1 1 d . . . . .
C21 C 0.6105(4) 1.0615(5) 0.4761(3) 0.0495(16) Uani 1 1 d . . . . .
C22 C 0.5213(5) 1.1134(5) 0.4648(3) 0.0538(18) Uani 1 1 d . . . . .
N1 N 0.4499(5) 1.1535(5) 0.4511(3) 0.0688(19) Uani 1 1 d . . . . .
C23 C 0.6638(5) 1.0359(5) 0.4328(3) 0.0545(18) Uani 1 1 d . . . . .
N2 N 0.7022(5) 1.0124(5) 0.3956(3) 0.073(2) Uani 1 1 d . . . . .
Cl1 Cl 0.84484(12) 1.07433(13) 0.46549(8) 0.0642(5) Uani 1 1 d . . . . .
Cl2 Cl 0.52430(14) 1.21004(13) 0.54708(9) 0.0652(5) Uani 1 1 d . . . . .
N3 N 0.7356(4) 0.9131(4) 0.5753(2) 0.0504(14) Uani 1 1 d . . . . .
N4 N 0.5635(4) 0.9838(4) 0.6158(2) 0.0523(15) Uani 1 1 d . . . . .
N5 N 0.5405(4) 0.8430(4) 0.6793(2) 0.0503(14) Uani 1 1 d . . . . .
N6 N 0.7115(4) 0.7746(4) 0.6405(2) 0.0479(14) Uani 1 1 d . . . . .
Ni1 Ni 0.63658(7) 0.87788(8) 0.62653(5) 0.0478(3) Uani 1 1 d . . . . .
C24 C 0.3825(5) 1.0087(5) 0.7339(3) 0.0577(19) Uani 1 1 d . . . . .
C25 C 0.2918(6) 1.0496(6) 0.7180(3) 0.064(2) Uani 1 1 d . . . . .
H7 H 0.2775 1.0543 0.6832 0.077 Uiso 1 1 calc R U . . .
C26 C 0.2228(6) 1.0833(6) 0.7532(4) 0.068(2) Uani 1 1 d . . . . .
C27 C 0.2453(6) 1.0751(6) 0.8041(4) 0.069(2) Uani 1 1 d . . . . .
H8 H 0.1977 1.0965 0.8283 0.083 Uiso 1 1 calc R U . . .
C28 C 0.3351(6) 1.0365(5) 0.8210(3) 0.064(2) Uani 1 1 d . . . . .
C29 C 0.4025(5) 1.0045(5) 0.7847(3) 0.060(2) Uani 1 1 d . . . . .
H9 H 0.4645 0.9789 0.7950 0.072 Uiso 1 1 calc R U . . .
C30 C 0.1254(6) 1.1301(7) 0.7375(4) 0.085(3) Uani 1 1 d . . . . .
C31 C 0.1147(8) 1.1436(8) 0.6817(5) 0.111(4) Uani 1 1 d . . . . .
H137 H 0.1662 1.1705 0.6614 0.166 Uiso 1 1 calc R U . . .
H138 H 0.0519 1.1766 0.6742 0.166 Uiso 1 1 calc R U . . .
H139 H 0.1187 1.0926 0.6720 0.166 Uiso 1 1 calc R U . . .
C32 C 0.1124(9) 1.2158(8) 0.7522(5) 0.105(4) Uani 1 1 d . . . . .
H140 H 0.1635 1.2438 0.7325 0.157 Uiso 1 1 calc R U . . .
H141 H 0.1165 1.2087 0.7898 0.157 Uiso 1 1 calc R U . . .
H142 H 0.0493 1.2468 0.7431 0.157 Uiso 1 1 calc R U . . .
C33 C 0.0449(7) 1.0904(7) 0.7739(4) 0.084(3) Uani 1 1 d . . . . .
H143 H -0.0185 1.1215 0.7654 0.126 Uiso 1 1 calc R U . . .
H144 H 0.0531 1.0883 0.8105 0.126 Uiso 1 1 calc R U . . .
H145 H 0.0493 1.0365 0.7688 0.126 Uiso 1 1 calc R U . . .
C34 C 0.3525(7) 1.0341(6) 0.8770(4) 0.072(2) Uani 1 1 d . . . . .
C35 C 0.3365(9) 1.1151(7) 0.8874(5) 0.094(3) Uani 1 1 d . . . . .
H146 H 0.3738 1.1483 0.8602 0.140 Uiso 1 1 calc R U . . .
H147 H 0.3576 1.1123 0.9216 0.140 Uiso 1 1 calc R U . . .
H148 H 0.2678 1.1380 0.8871 0.140 Uiso 1 1 calc R U . . .
C36 C 0.2861(9) 0.9851(8) 0.9172(4) 0.093(3) Uani 1 1 d . . . . .
H149 H 0.3013 0.9828 0.9526 0.139 Uiso 1 1 calc R U . . .
H150 H 0.2962 0.9313 0.9110 0.139 Uiso 1 1 calc R U . . .
H151 H 0.2186 1.0102 0.9134 0.139 Uiso 1 1 calc R U . . .
C37 C 0.4583(8) 0.9954(6) 0.8875(4) 0.080(3) Uani 1 1 d . . . . .
H152 H 0.5027 1.0233 0.8614 0.119 Uiso 1 1 calc R U . . .
H153 H 0.4694 0.9396 0.8851 0.119 Uiso 1 1 calc R U . . .
H154 H 0.4696 0.9988 0.9226 0.119 Uiso 1 1 calc R U . . .
C38 C 0.5483(5) 0.6244(5) 0.6915(3) 0.0523(17) Uani 1 1 d . . . . .
C39 C 0.5139(5) 0.5848(5) 0.7399(3) 0.0562(18) Uani 1 1 d . . . . .
H10 H 0.5149 0.6065 0.7694 0.067 Uiso 1 1 calc R U . . .
C40 C 0.4779(6) 0.5152(5) 0.7475(4) 0.065(2) Uani 1 1 d . . . . .
C41 C 0.4767(6) 0.4855(6) 0.7020(4) 0.071(2) Uani 1 1 d . . . . .
H11 H 0.4495 0.4394 0.7053 0.085 Uiso 1 1 calc R U . . .
C42 C 0.5138(6) 0.5217(7) 0.6531(4) 0.073(3) Uani 1 1 d . . . . .
C43 C 0.5499(6) 0.5915(6) 0.6478(3) 0.063(2) Uani 1 1 d . . . . .
H12 H 0.5757 0.6169 0.6144 0.076 Uiso 1 1 calc R U . . .
C44 C 0.4325(7) 0.4739(7) 0.8002(4) 0.083(3) Uani 1 1 d . . . . .
C45 C 0.4761(15) 0.4935(10) 0.8465(5) 0.146(7) Uani 1 1 d . . . . .
H67 H 0.4540 0.5495 0.8474 0.219 Uiso 1 1 calc R U . . .
H68 H 0.5467 0.4826 0.8410 0.219 Uiso 1 1 calc R U . . .
H69 H 0.4545 0.4605 0.8797 0.219 Uiso 1 1 calc R U . . .
C46 C 0.3293(9) 0.5017(13) 0.8053(7) 0.191(11) Uani 1 1 d . . . . .
H70 H 0.2999 0.4877 0.7781 0.287 Uiso 1 1 calc R U . . .
H71 H 0.3164 0.5594 0.8014 0.287 Uiso 1 1 calc R U . . .
H72 H 0.3017 0.4769 0.8399 0.287 Uiso 1 1 calc R U . . .
C47 C 0.4597(11) 0.3859(7) 0.8062(5) 0.104(4) Uani 1 1 d . . . . .
H159 H 0.5301 0.3710 0.8023 0.155 Uiso 1 1 calc R U . . .
H160 H 0.4344 0.3597 0.8409 0.155 Uiso 1 1 calc R U . . .
H161 H 0.4323 0.3695 0.7793 0.155 Uiso 1 1 calc R U . . .
C48 C 0.5158(9) 0.4856(8) 0.6054(5) 0.115(4) Uani 1 1 d D U . . .
C49 C 0.5661(14) 0.5266(12) 0.5566(7) 0.192(8) Uani 1 1 d D U . . .
H112 H 0.6322 0.5277 0.5628 0.288 Uiso 1 1 calc R U . . .
H113 H 0.5679 0.4981 0.5287 0.288 Uiso 1 1 calc R U . . .
H114 H 0.5314 0.5809 0.5462 0.288 Uiso 1 1 calc R U . . .
C50 C 0.5689(13) 0.4009(10) 0.6144(8) 0.172(8) Uani 1 1 d D U . . .
H79 H 0.5434 0.3709 0.6479 0.259 Uiso 1 1 calc R U . . .
H80 H 0.6379 0.4001 0.6152 0.259 Uiso 1 1 calc R U . . .
H81 H 0.5600 0.3767 0.5860 0.259 Uiso 1 1 calc R U . . .
C51 C 0.4162(12) 0.4837(12) 0.5962(7) 0.181(8) Uani 1 1 d D U . . .
H82 H 0.3835 0.5377 0.5824 0.271 Uiso 1 1 calc R U . . .
H83 H 0.3811 0.4616 0.6293 0.271 Uiso 1 1 calc R U . . .
H84 H 0.4179 0.4507 0.5710 0.271 Uiso 1 1 calc R U . . .
C52 C 0.9752(5) 0.7739(5) 0.5863(3) 0.0500(16) Uani 1 1 d . . . . .
C53 C 1.0071(5) 0.7582(5) 0.5374(3) 0.0515(17) Uani 1 1 d . . . . .
H13 H 0.9614 0.7655 0.5128 0.062 Uiso 1 1 calc R U . . .
C54 C 1.1052(5) 0.7315(5) 0.5229(3) 0.0523(17) Uani 1 1 d . . . . .
C55 C 1.1681(5) 0.7247(5) 0.5600(3) 0.0554(18) Uani 1 1 d . . . . .
H14 H 1.2347 0.7067 0.5514 0.066 Uiso 1 1 calc R U . . .
C56 C 1.1401(5) 0.7424(5) 0.6093(3) 0.0488(16) Uani 1 1 d . . . . .
C57 C 1.0407(5) 0.7649(5) 0.6223(3) 0.0510(17) Uani 1 1 d . . . . .
H15 H 1.0181 0.7740 0.6563 0.061 Uiso 1 1 calc R U . . .
C58 C 1.1411(5) 0.7152(6) 0.4690(3) 0.061(2) Uani 1 1 d . . . . .
C59 C 1.0637(7) 0.7486(9) 0.4303(4) 0.103(4) Uani 1 1 d . . . . .
H85 H 0.9995 0.7488 0.4494 0.155 Uiso 1 1 calc R U . . .
H86 H 1.0718 0.7153 0.4045 0.155 Uiso 1 1 calc R U . . .
H87 H 1.0706 0.8028 0.4123 0.155 Uiso 1 1 calc R U . . .
C60 C 1.1692(10) 0.6234(7) 0.4740(4) 0.098(4) Uani 1 1 d . . . . .
H88 H 1.2095 0.6005 0.5030 0.147 Uiso 1 1 calc R U . . .
H89 H 1.2052 0.6122 0.4413 0.147 Uiso 1 1 calc R U . . .
H90 H 1.1105 0.6000 0.4807 0.147 Uiso 1 1 calc R U . . .
C61 C 1.2295(7) 0.7543(8) 0.4459(3) 0.082(3) Uani 1 1 d . . . . .
H91 H 1.2190 0.8074 0.4532 0.123 Uiso 1 1 calc R U . . .
H92 H 1.2388 0.7581 0.4080 0.123 Uiso 1 1 calc R U . . .
H93 H 1.2869 0.7221 0.4618 0.123 Uiso 1 1 calc R U . . .
C62 C 1.2125(5) 0.7389(5) 0.6490(3) 0.056(2) Uani 1 1 d . . . . .
C63 C 1.3114(5) 0.7485(6) 0.6203(3) 0.063(2) Uani 1 1 d . . . . .
H94 H 1.3059 0.7986 0.5943 0.094 Uiso 1 1 calc R U . . .
H95 H 1.3361 0.7044 0.6028 0.094 Uiso 1 1 calc R U . . .
H96 H 1.3558 0.7487 0.6455 0.094 Uiso 1 1 calc R U . . .
C64 C 1.2213(7) 0.6565(6) 0.6860(4) 0.082(3) Uani 1 1 d . . . . .
H97 H 1.2647 0.6532 0.7125 0.123 Uiso 1 1 calc R U . . .
H98 H 1.2473 0.6156 0.6657 0.123 Uiso 1 1 calc R U . . .
H99 H 1.1575 0.6481 0.7032 0.123 Uiso 1 1 calc R U . . .
C65 C 1.1822(5) 0.8038(6) 0.6791(3) 0.071(2) Uani 1 1 d . . . . .
H100 H 1.2360 0.8069 0.6976 0.106 Uiso 1 1 calc R U . . .
H101 H 1.1270 0.7924 0.7044 0.106 Uiso 1 1 calc R U . . .
H102 H 1.1639 0.8545 0.6548 0.106 Uiso 1 1 calc R U . . .
C66 C 0.0867(5) 0.4744(5) 0.8488(3) 0.0500(16) Uani 1 1 d . . . . .
C67 C 0.0970(5) 0.3907(5) 0.8673(3) 0.0560(18) Uani 1 1 d . . . . .
H16 H 0.0876 0.3530 0.8489 0.067 Uiso 1 1 calc R U . . .
C68 C 0.1235(5) 0.3762(5) 0.9176(3) 0.0518(17) Uani 1 1 d . . . . .
C69 C 0.1339(5) 0.4490(5) 0.9280(3) 0.0501(16) Uani 1 1 d . . . . .
C70 C 0.1642(4) 0.4656(5) 0.9742(3) 0.0503(17) Uani 1 1 d . . . . .
C71 C 0.2340(5) 0.5152(5) 0.9647(3) 0.0493(16) Uani 1 1 d . . . . .
C72 C 0.3198(5) 0.5049(5) 0.9902(3) 0.0522(17) Uani 1 1 d . . . . .
C73 C 0.3684(4) 0.5659(4) 0.9661(3) 0.0463(15) Uani 1 1 d . . . . .
H17 H 0.4282 0.5738 0.9743 0.056 Uiso 1 1 calc R U . . .
C74 C 0.3108(5) 0.6150(4) 0.9263(3) 0.0476(16) Uani 1 1 d . . . . .
C75 C 0.3234(5) 0.6898(5) 0.8984(3) 0.0480(16) Uani 1 1 d . . . . .
C76 C 0.2526(4) 0.7417(4) 0.8695(3) 0.0452(15) Uani 1 1 d . . . . .
C77 C 0.2451(5) 0.8254(5) 0.8532(3) 0.0521(17) Uani 1 1 d . . . . .
H18 H 0.2924 0.8556 0.8549 0.063 Uiso 1 1 calc R U . . .
C78 C 0.1575(5) 0.8537(5) 0.8348(3) 0.0518(17) Uani 1 1 d . . . . .
H19 H 0.1308 0.9078 0.8224 0.062 Uiso 1 1 calc R U . . .
C79 C 0.1126(5) 0.7867(4) 0.8375(3) 0.0455(15) Uani 1 1 d . . . . .
C80 C 0.0259(5) 0.7903(5) 0.8165(3) 0.0488(16) Uani 1 1 d . . . . .
C81 C 0.0048(4) 0.7249(5) 0.8029(3) 0.0487(16) Uani 1 1 d . . . . .
C82 C -0.0626(5) 0.7229(5) 0.7674(3) 0.0519(17) Uani 1 1 d . . . . .
H20 H -0.1079 0.7665 0.7516 0.062 Uiso 1 1 calc R U . . .
C83 C -0.0499(5) 0.6481(5) 0.7605(3) 0.0522(17) Uani 1 1 d . . . . .
H21 H -0.0820 0.6298 0.7377 0.063 Uiso 1 1 calc R U . . .
C84 C 0.0213(5) 0.6015(5) 0.7940(3) 0.0503(17) Uani 1 1 d . . . . .
C85 C 0.0433(5) 0.5188(5) 0.8038(3) 0.0528(17) Uani 1 1 d . . . . .
C86 C 0.1273(4) 0.4348(4) 1.0255(3) 0.0467(15) Uani 1 1 d . . . . .
C87 C 0.1452(5) 0.4637(5) 1.0695(3) 0.0570(19) Uani 1 1 d . . . . .
N7 N 0.1538(5) 0.4873(5) 1.1050(3) 0.0701(19) Uani 1 1 d . . . . .
C88 C 0.0588(5) 0.3837(5) 1.0371(3) 0.0569(19) Uani 1 1 d . . . . .
N8 N 0.0016(5) 0.3434(5) 1.0514(3) 0.073(2) Uani 1 1 d . . . . .
Cl3 Cl 0.15367(14) 0.28375(12) 0.95668(9) 0.0625(5) Uani 1 1 d . . . . .
Cl4 Cl 0.36214(12) 0.42521(12) 1.03695(8) 0.0601(5) Uani 1 1 d . . . . .
N9 N 0.1149(4) 0.5091(4) 0.8852(2) 0.0465(13) Uani 1 1 d . . . . .
N10 N 0.2312(4) 0.5805(4) 0.9245(2) 0.0466(13) Uani 1 1 d . . . . .
N11 N 0.1711(4) 0.7190(4) 0.8581(2) 0.0464(13) Uani 1 1 d . . . . .
N12 N 0.0558(4) 0.6484(4) 0.8199(2) 0.0469(13) Uani 1 1 d . . . . .
Ni2 Ni 0.14050(7) 0.61529(7) 0.87288(5) 0.0457(3) Uani 1 1 d . . . . .
C89 C 0.4065(5) 0.7214(4) 0.9104(3) 0.0491(16) Uani 1 1 d . . . . .
C90 C 0.4064(5) 0.7369(5) 0.9598(3) 0.0541(18) Uani 1 1 d . . . . .
H22 H 0.3522 0.7300 0.9848 0.065 Uiso 1 1 calc R U . . .
C91 C 0.4841(5) 0.7624(5) 0.9733(3) 0.0527(17) Uani 1 1 d . . . . .
C92 C 0.5625(5) 0.7702(5) 0.9352(3) 0.0525(17) Uani 1 1 d . . . . .
H23 H 0.6161 0.7880 0.9435 0.063 Uiso 1 1 calc R U . . .
C93 C 0.5668(5) 0.7537(5) 0.8862(3) 0.0511(17) Uani 1 1 d . . . . .
C94 C 0.4866(5) 0.7299(4) 0.8738(3) 0.0491(16) Uani 1 1 d . . . . .
H24 H 0.4865 0.7194 0.8402 0.059 Uiso 1 1 calc R U . . .
C95 C 0.4855(6) 0.7763(5) 1.0287(3) 0.060(2) Uani 1 1 d . . . . .
C96 C 0.4044(7) 0.7496(7) 1.0668(4) 0.079(3) Uani 1 1 d . . . . .
H31 H 0.3438 0.7854 1.0581 0.118 Uiso 1 1 calc R U . . .
H32 H 0.4168 0.7502 1.1023 0.118 Uiso 1 1 calc R U . . .
H33 H 0.3993 0.6957 1.0651 0.118 Uiso 1 1 calc R U . . .
C97 C 0.5847(7) 0.7329(6) 1.0492(4) 0.077(3) Uani 1 1 d . . . . .
H34 H 0.5908 0.7470 1.0822 0.115 Uiso 1 1 calc R U . . .
H35 H 0.6372 0.7490 1.0232 0.115 Uiso 1 1 calc R U . . .
H36 H 0.5883 0.6755 1.0550 0.115 Uiso 1 1 calc R U . . .
C98 C 0.4797(8) 0.8660(7) 1.0236(4) 0.087(3) Uani 1 1 d . . . . .
H37 H 0.4227 0.8950 1.0059 0.131 Uiso 1 1 calc R U . . .
H38 H 0.5379 0.8825 1.0031 0.131 Uiso 1 1 calc R U . . .
H39 H 0.4748 0.8774 1.0585 0.131 Uiso 1 1 calc R U . . .
C99 C 0.6581(5) 0.7563(5) 0.8477(3) 0.0525(17) Uani 1 1 d . . . . .
C100 C 0.7484(5) 0.7503(5) 0.8749(3) 0.0558(18) Uani 1 1 d . . . . .
H40 H 0.7464 0.7112 0.9081 0.084 Uiso 1 1 calc R U . . .
H41 H 0.7508 0.8021 0.8818 0.084 Uiso 1 1 calc R U . . .
H42 H 0.8059 0.7339 0.8523 0.084 Uiso 1 1 calc R U . . .
C101 C 0.6459(7) 0.8398(7) 0.8078(4) 0.081(3) Uani 1 1 d . . . . .
H43 H 0.7042 0.8428 0.7833 0.122 Uiso 1 1 calc R U . . .
H44 H 0.6360 0.8822 0.8271 0.122 Uiso 1 1 calc R U . . .
H45 H 0.5901 0.8458 0.7883 0.122 Uiso 1 1 calc R U . . .
C102 C 0.6757(6) 0.6927(6) 0.8167(4) 0.073(3) Uani 1 1 d . . . . .
H46 H 0.7408 0.6896 0.7984 0.110 Uiso 1 1 calc R U . . .
H47 H 0.6282 0.7053 0.7910 0.110 Uiso 1 1 calc R U . . .
H48 H 0.6696 0.6416 0.8404 0.110 Uiso 1 1 calc R U . . .
C103 C -0.0420(5) 0.8679(4) 0.8079(3) 0.0483(16) Uani 1 1 d . . . . .
C104 C -0.0736(6) 0.9075(5) 0.7592(3) 0.0550(18) Uani 1 1 d . . . . .
H25 H -0.0477 0.8875 0.7288 0.066 Uiso 1 1 calc R U . . .
C105 C -0.1432(6) 0.9765(5) 0.7549(4) 0.064(2) Uani 1 1 d . . . . .
C106 C -0.1782(6) 1.0034(6) 0.8005(4) 0.068(2) Uani 1 1 d . . . . .
H26 H -0.2259 1.0500 0.7980 0.082 Uiso 1 1 calc R U . . .
C107 C -0.1473(6) 0.9660(5) 0.8497(4) 0.064(2) Uani 1 1 d . . . . .
C108 C -0.0777(5) 0.8976(5) 0.8522(3) 0.0547(18) Uani 1 1 d . . . . .
H27 H -0.0543 0.8708 0.8849 0.066 Uiso 1 1 calc R U . . .
C109 C -0.1813(9) 1.0231(7) 0.7022(4) 0.090(3) Uani 1 1 d . . . . .
C110 C -0.1143(15) 0.9983(9) 0.6561(5) 0.157(9) Uani 1 1 d . . . . .
H49 H -0.1465 1.0188 0.6239 0.235 Uiso 1 1 calc R U . . .
H50 H -0.0986 0.9404 0.6624 0.235 Uiso 1 1 calc R U . . .
H51 H -0.0547 1.0199 0.6525 0.235 Uiso 1 1 calc R U . . .
C111 C -0.1877(9) 1.1097(7) 0.6955(4) 0.088(3) Uani 1 1 d . . . . .
H52 H -0.2193 1.1373 0.6638 0.132 Uiso 1 1 calc R U . . .
H53 H -0.1226 1.1221 0.6922 0.132 Uiso 1 1 calc R U . . .
H54 H -0.2253 1.1271 0.7260 0.132 Uiso 1 1 calc R U . . .
C112 C -0.2836(13) 1.0062(10) 0.7040(7) 0.166(9) Uani 1 1 d . . . . .
H55 H -0.3211 1.0171 0.7363 0.248 Uiso 1 1 calc R U . . .
H56 H -0.2801 0.9505 0.7031 0.248 Uiso 1 1 calc R U . . .
H57 H -0.3148 1.0402 0.6737 0.248 Uiso 1 1 calc R U . . .
C113 C -0.1869(7) 0.9976(6) 0.8992(4) 0.077(3) Uani 1 1 d . . . . .
C114 C -0.1133(16) 0.9802(16) 0.9359(7) 0.232(15) Uani 1 1 d . . . . .
H58 H -0.0515 0.9906 0.9166 0.349 Uiso 1 1 calc R U . . .
H59 H -0.1064 0.9244 0.9540 0.349 Uiso 1 1 calc R U . . .
H60 H -0.1326 1.0139 0.9615 0.349 Uiso 1 1 calc R U . . .
C115 C -0.216(2) 1.0830(11) 0.8906(7) 0.223(14) Uani 1 1 d . . . . .
H61 H -0.2395 1.0981 0.9241 0.335 Uiso 1 1 calc R U . . .
H62 H -0.2679 1.1001 0.8672 0.335 Uiso 1 1 calc R U . . .
H63 H -0.1608 1.1085 0.8746 0.335 Uiso 1 1 calc R U . . .
C116 C -0.2640(19) 0.9511(16) 0.9269(8) 0.235(15) Uani 1 1 d . . . . .
H64 H -0.2813 0.9611 0.9622 0.352 Uiso 1 1 calc R U . . .
H65 H -0.2397 0.8944 0.9291 0.352 Uiso 1 1 calc R U . . .
H66 H -0.3211 0.9674 0.9073 0.352 Uiso 1 1 calc R U . . .
C117 C 0.0093(5) 0.4781(5) 0.7682(3) 0.0527(17) Uani 1 1 d . . . . .
C118 C -0.0677(5) 0.4375(5) 0.7840(3) 0.0582(19) Uani 1 1 d . . . . .
H28 H -0.0968 0.4321 0.8190 0.070 Uiso 1 1 calc R U . . .
C119 C -0.1025(6) 0.4044(5) 0.7485(4) 0.060(2) Uani 1 1 d . . . . .
C120 C -0.0583(6) 0.4130(5) 0.6985(3) 0.061(2) Uani 1 1 d . . . . .
H29 H -0.0823 0.3911 0.6743 0.074 Uiso 1 1 calc R U . . .
C121 C 0.0194(6) 0.4517(5) 0.6813(3) 0.063(2) Uani 1 1 d . . . . .
C122 C 0.0524(5) 0.4851(5) 0.7163(3) 0.0568(18) Uani 1 1 d . . . . .
H30 H 0.1048 0.5131 0.7053 0.068 Uiso 1 1 calc R U . . .
C123 C 0.0705(8) 0.4531(6) 0.6258(4) 0.074(2) Uani 1 1 d . . . . .
C124 C 0.1135(11) 0.3683(8) 0.6210(5) 0.108(4) Uani 1 1 d . . . . .
H103 H 0.1467 0.3685 0.5859 0.162 Uiso 1 1 calc R U . . .
H104 H 0.0618 0.3370 0.6269 0.162 Uiso 1 1 calc R U . . .
H105 H 0.1597 0.3449 0.6472 0.162 Uiso 1 1 calc R U . . .
C125 C -0.0059(10) 0.4860(9) 0.5857(4) 0.102(4) Uani 1 1 d . . . . .
H106 H -0.0332 0.5412 0.5869 0.152 Uiso 1 1 calc R U . . .
H107 H -0.0574 0.4543 0.5944 0.152 Uiso 1 1 calc R U . . .
H108 H 0.0247 0.4833 0.5504 0.152 Uiso 1 1 calc R U . . .
C126 C 0.1487(9) 0.5021(8) 0.6132(4) 0.093(3) Uani 1 1 d . . . . .
H109 H 0.2004 0.4776 0.6360 0.139 Uiso 1 1 calc R U . . .
H110 H 0.1222 0.5555 0.6188 0.139 Uiso 1 1 calc R U . . .
H111 H 0.1748 0.5052 0.5766 0.139 Uiso 1 1 calc R U . . .
C127 C -0.1902(6) 0.3626(6) 0.7661(4) 0.080(3) Uani 1 1 d D U . . .
C128 C -0.2315(14) 0.3619(14) 0.8216(7) 0.095(7) Uani 0.5 1 d D U P A 3
H119 H -0.1807 0.3386 0.8451 0.142 Uiso 0.5 1 calc R U P A 3
H120 H -0.2833 0.3304 0.8305 0.142 Uiso 0.5 1 calc R U P A 3
H121 H -0.2576 0.4163 0.8254 0.142 Uiso 0.5 1 calc R U P A 3
C129 C -0.1632(14) 0.2778(10) 0.7576(9) 0.087(6) Uani 0.5 1 d D U P A 3
H122 H -0.1086 0.2495 0.7775 0.131 Uiso 0.5 1 calc R U P A 3
H123 H -0.1451 0.2790 0.7203 0.131 Uiso 0.5 1 calc R U P A 3
H124 H -0.2186 0.2506 0.7696 0.131 Uiso 0.5 1 calc R U P A 3
C130 C -0.2689(11) 0.4046(13) 0.7291(8) 0.091(6) Uani 0.5 1 d D U P A 3
H125 H -0.3235 0.3761 0.7373 0.137 Uiso 0.5 1 calc R U P A 3
H126 H -0.2422 0.4053 0.6928 0.137 Uiso 0.5 1 calc R U P A 3
H127 H -0.2910 0.4591 0.7337 0.137 Uiso 0.5 1 calc R U P A 3
C131 C -0.1053(10) 0.2314(10) 1.0111(5) 0.120(6) Uani 1 1 d . . . . .
H115 H -0.0340 0.2235 1.0084 0.144 Uiso 1 1 calc R U . . .
H116 H -0.1294 0.2409 1.0465 0.144 Uiso 1 1 calc R U . . .
Cl5 Cl -0.1343(4) 0.1557(4) 1.0064(3) 0.182(2) Uani 1 1 d . . . . .
Cl6 Cl -0.1490(3) 0.3215(3) 0.96246(14) 0.1192(12) Uani 1 1 d . . . . .
C132 C 0.7264(8) 0.7253(8) 0.5117(4) 0.093(3) Uani 1 1 d . . . . .
H117 H 0.7153 0.7428 0.5453 0.112 Uiso 1 1 calc R U . . .
H118 H 0.6640 0.7160 0.5041 0.112 Uiso 1 1 calc R U . . .
Cl7 Cl 0.8044(3) 0.6388(3) 0.51920(17) 0.1469(16) Uani 1 1 d . . . . .
Cl8 Cl 0.7626(2) 0.8032(2) 0.46198(12) 0.1058(10) Uani 1 1 d . . . . .
C133 C 0.4666(16) 0.787(3) 0.2699(9) 0.139(8) Uani 0.444(11) 1 d D U P B 1
Cl9 Cl 0.4242(6) 0.8177(6) 0.2061(4) 0.115(3) Uani 0.444(11) 1 d D U P B 1
Cl10 Cl 0.5953(8) 0.7647(9) 0.2656(5) 0.142(5) Uani 0.444(11) 1 d D U P B 1
C138 C 0.596(2) 0.761(3) 0.2426(10) 0.200(10) Uani 0.556(11) 1 d D U P B 2
Cl11 Cl 0.4740(11) 0.8122(9) 0.2469(7) 0.215(7) Uani 0.556(11) 1 d D U P B 2
Cl12 Cl 0.6334(9) 0.7122(6) 0.3060(4) 0.168(4) Uani 0.556(11) 1 d D U P B 2
C136 C -0.1614(19) 0.2932(14) 0.8146(9) 0.116(8) Uani 0.5 1 d D U P A 4
H128 H -0.0999 0.2607 0.8051 0.173 Uiso 0.5 1 calc R U P A 4
H129 H -0.2116 0.2603 0.8245 0.173 Uiso 0.5 1 calc R U P A 4
H130 H -0.1547 0.3158 0.8442 0.173 Uiso 0.5 1 calc R U P A 4
C137 C -0.215(2) 0.3303(15) 0.7208(11) 0.134(10) Uani 0.5 1 d D U P A 4
H131 H -0.2234 0.3733 0.6897 0.201 Uiso 0.5 1 calc R U P A 4
H132 H -0.2755 0.3092 0.7313 0.201 Uiso 0.5 1 calc R U P A 4
H133 H -0.1631 0.2881 0.7128 0.201 Uiso 0.5 1 calc R U P A 4
C135 C -0.2723(14) 0.4268(14) 0.7845(11) 0.121(9) Uani 0.5 1 d D U P A 4
H134 H -0.2462 0.4551 0.8055 0.182 Uiso 0.5 1 calc R U P A 4
H135 H -0.3241 0.4011 0.8056 0.182 Uiso 0.5 1 calc R U P A 4
H136 H -0.2980 0.4644 0.7538 0.182 Uiso 0.5 1 calc R U P A 4

loop_
_atom_site_aniso_label
_atom_site_aniso_U_11
_atom_site_aniso_U_22
_atom_site_aniso_U_33
_atom_site_aniso_U_23
_atom_site_aniso_U_13
_atom_site_aniso_U_12
C1 0.030(3) 0.068(5) 0.049(4) -0.004(4) -0.005(3) -0.004(3)
C2 0.027(3) 0.060(4) 0.050(4) -0.002(3) -0.004(3) -0.006(3)
C3 0.035(3) 0.067(5) 0.046(4) 0.004(4) -0.007(3) -0.011(3)
C4 0.034(3) 0.071(5) 0.048(4) -0.005(4) -0.010(3) -0.008(3)
C5 0.033(3) 0.059(4) 0.058(4) -0.003(4) -0.013(3) -0.008(3)
C6 0.032(3) 0.066(5) 0.055(4) -0.003(4) -0.009(3) -0.010(3)
C7 0.044(3) 0.066(5) 0.069(5) -0.005(4) -0.016(4) -0.010(3)
C8 0.044(3) 0.075(5) 0.058(5) -0.023(4) -0.010(3) -0.001(3)
C9 0.040(3) 0.068(5) 0.057(4) -0.010(4) -0.015(3) -0.006(3)
C10 0.034(3) 0.081(6) 0.049(4) -0.016(4) -0.007(3) -0.006(3)
C11 0.038(3) 0.074(5) 0.044(4) -0.005(4) -0.010(3) -0.007(3)
C12 0.027(3) 0.094(6) 0.049(4) -0.004(4) -0.004(3) -0.013(3)
C13 0.035(3) 0.067(5) 0.048(4) 0.000(4) -0.005(3) -0.009(3)
C14 0.035(3) 0.070(5) 0.038(3) 0.005(3) -0.004(3) -0.012(3)
C15 0.037(3) 0.075(5) 0.043(4) 0.004(4) -0.002(3) -0.013(3)
C16 0.030(3) 0.066(5) 0.046(4) 0.001(4) -0.004(3) -0.007(3)
C17 0.038(3) 0.069(5) 0.055(4) 0.000(4) -0.008(3) -0.007(3)
C18 0.038(3) 0.071(5) 0.045(4) 0.004(4) -0.006(3) 0.000(3)
C19 0.032(3) 0.058(4) 0.037(3) -0.002(3) -0.005(2) -0.006(3)
C20 0.038(3) 0.063(5) 0.047(4) 0.000(4) -0.009(3) -0.009(3)
C21 0.031(3) 0.061(4) 0.054(4) 0.000(4) -0.011(3) -0.012(3)
C22 0.042(3) 0.064(5) 0.053(4) -0.004(4) -0.016(3) -0.005(3)
N1 0.054(4) 0.080(5) 0.072(5) -0.008(4) -0.024(3) -0.009(3)
C23 0.038(3) 0.064(5) 0.057(5) 0.001(4) -0.012(3) -0.011(3)
N2 0.059(4) 0.083(5) 0.074(5) -0.011(4) -0.013(4) -0.009(4)
Cl1 0.0405(8) 0.0714(12) 0.0716(12) 0.0101(10) -0.0101(8) -0.0158(8)
Cl2 0.0545(9) 0.0636(12) 0.0752(13) -0.0063(10) -0.0131(9) -0.0103(8)
N3 0.030(2) 0.067(4) 0.047(3) 0.002(3) -0.010(2) -0.004(2)
N4 0.030(2) 0.075(4) 0.049(3) -0.007(3) -0.011(2) -0.003(2)
N5 0.036(3) 0.071(4) 0.040(3) -0.004(3) -0.008(2) -0.006(3)
N6 0.030(2) 0.066(4) 0.042(3) -0.003(3) -0.007(2) -0.002(2)
Ni1 0.0297(5) 0.0641(8) 0.0439(6) -0.0008(6) -0.0068(4) -0.0051(5)
C24 0.041(3) 0.070(5) 0.060(5) -0.020(4) -0.013(3) 0.006(3)
C25 0.048(4) 0.090(6) 0.051(4) -0.012(4) -0.012(3) 0.000(4)
C26 0.049(4) 0.083(6) 0.062(5) -0.005(5) -0.010(4) 0.004(4)
C27 0.056(4) 0.076(6) 0.065(5) -0.013(5) -0.005(4) 0.008(4)
C28 0.063(5) 0.068(5) 0.060(5) -0.020(4) -0.006(4) -0.005(4)
C29 0.041(3) 0.079(6) 0.057(4) -0.019(4) -0.011(3) 0.006(3)
C30 0.050(4) 0.114(9) 0.070(6) 0.004(6) -0.003(4) 0.007(5)
C31 0.072(6) 0.125(10) 0.108(9) 0.021(8) -0.037(6) 0.009(6)
C32 0.086(7) 0.091(8) 0.110(9) 0.010(7) 0.001(7) 0.004(6)
C33 0.060(5) 0.088(7) 0.089(7) 0.011(6) -0.017(5) -0.006(5)
C34 0.075(5) 0.080(6) 0.064(5) -0.027(5) -0.015(4) -0.003(5)
C35 0.100(8) 0.109(9) 0.084(7) -0.043(7) -0.015(6) -0.018(7)
C36 0.101(8) 0.122(10) 0.057(6) -0.019(6) -0.004(5) -0.027(7)
C37 0.096(7) 0.083(7) 0.059(5) -0.018(5) -0.024(5) -0.001(5)
C38 0.035(3) 0.064(5) 0.052(4) -0.004(4) -0.004(3) -0.005(3)
C39 0.048(4) 0.066(5) 0.047(4) -0.007(4) 0.004(3) -0.004(3)
C40 0.047(4) 0.065(5) 0.074(6) -0.012(5) 0.018(4) -0.011(3)
C41 0.050(4) 0.063(5) 0.098(7) -0.021(5) 0.008(4) -0.012(4)
C42 0.054(4) 0.097(7) 0.073(6) -0.034(6) 0.000(4) -0.009(4)
C43 0.051(4) 0.081(6) 0.055(5) -0.013(4) -0.004(3) -0.008(4)
C44 0.070(6) 0.082(7) 0.079(7) -0.001(6) 0.024(5) -0.012(5)
C45 0.25(2) 0.115(11) 0.065(7) -0.013(8) 0.047(10) -0.068(13)
C46 0.065(7) 0.26(2) 0.137(13) 0.102(14) 0.035(8) 0.037(10)
C47 0.117(10) 0.084(8) 0.101(9) -0.005(7) -0.011(8) -0.016(7)
C48 0.106(8) 0.150(10) 0.114(8) -0.080(8) 0.020(7) -0.041(7)
C49 0.221(18) 0.255(19) 0.147(14) -0.104(14) 0.057(13) -0.129(16)
C50 0.170(15) 0.179(16) 0.200(16) -0.114(14) -0.029(13) -0.009(13)
C51 0.144(14) 0.28(2) 0.166(14) -0.134(14) -0.006(11) -0.058(14)
C52 0.034(3) 0.058(4) 0.052(4) -0.002(4) -0.006(3) -0.006(3)
C53 0.034(3) 0.065(5) 0.051(4) -0.002(4) -0.010(3) -0.008(3)
C54 0.039(3) 0.068(5) 0.044(4) 0.003(4) -0.005(3) -0.012(3)
C55 0.032(3) 0.067(5) 0.062(5) -0.006(4) -0.006(3) -0.006(3)
C56 0.036(3) 0.059(4) 0.045(4) 0.005(3) -0.008(3) -0.009(3)
C57 0.035(3) 0.067(5) 0.044(4) 0.001(4) -0.005(3) -0.008(3)
C58 0.048(4) 0.083(6) 0.052(4) -0.009(4) -0.003(3) -0.018(4)
C59 0.061(5) 0.187(14) 0.057(5) -0.029(7) -0.009(4) -0.006(7)
C60 0.132(10) 0.097(8) 0.071(7) -0.036(6) 0.007(7) -0.023(7)
C61 0.076(6) 0.128(9) 0.047(5) -0.008(5) 0.007(4) -0.052(6)
C62 0.032(3) 0.092(6) 0.038(3) 0.003(4) -0.009(3) -0.011(3)
C63 0.036(3) 0.090(6) 0.058(5) -0.005(4) -0.011(3) -0.011(3)
C64 0.075(6) 0.083(6) 0.085(7) 0.023(5) -0.044(5) -0.028(5)
C65 0.039(3) 0.114(8) 0.062(5) -0.020(5) -0.008(3) -0.014(4)
C66 0.045(3) 0.063(5) 0.044(4) -0.009(4) -0.002(3) -0.018(3)
C67 0.046(3) 0.060(5) 0.062(5) -0.011(4) -0.001(3) -0.016(3)
C68 0.040(3) 0.056(4) 0.056(4) -0.012(4) -0.003(3) -0.004(3)
C69 0.037(3) 0.057(4) 0.052(4) -0.001(4) -0.006(3) -0.009(3)
C70 0.033(3) 0.059(4) 0.052(4) -0.001(4) -0.005(3) -0.005(3)
C71 0.040(3) 0.064(5) 0.040(4) -0.002(3) -0.003(3) -0.014(3)
C72 0.033(3) 0.066(5) 0.052(4) -0.001(4) -0.010(3) -0.005(3)
C73 0.033(3) 0.051(4) 0.052(4) -0.005(3) -0.006(3) -0.004(3)
C74 0.038(3) 0.057(4) 0.044(4) 0.001(3) -0.007(3) -0.010(3)
C75 0.037(3) 0.064(5) 0.040(4) -0.007(3) -0.003(3) -0.008(3)
C76 0.034(3) 0.055(4) 0.043(4) 0.007(3) -0.008(3) -0.018(3)
C77 0.045(3) 0.066(5) 0.045(4) -0.002(4) -0.013(3) -0.016(3)
C78 0.043(3) 0.054(4) 0.055(4) -0.002(4) -0.005(3) -0.011(3)
C79 0.038(3) 0.053(4) 0.040(3) 0.001(3) 0.000(3) -0.012(3)
C80 0.040(3) 0.065(5) 0.036(3) -0.001(3) -0.006(3) -0.006(3)
C81 0.035(3) 0.067(5) 0.039(3) 0.002(3) -0.009(3) -0.009(3)
C82 0.042(3) 0.074(5) 0.039(4) -0.005(4) -0.009(3) -0.012(3)
C83 0.039(3) 0.069(5) 0.049(4) -0.008(4) -0.010(3) -0.012(3)
C84 0.042(3) 0.067(5) 0.044(4) -0.009(4) 0.001(3) -0.021(3)
C85 0.037(3) 0.069(5) 0.053(4) -0.012(4) 0.000(3) -0.015(3)
C86 0.032(3) 0.050(4) 0.053(4) -0.003(3) -0.002(3) -0.004(3)
C87 0.037(3) 0.074(5) 0.053(4) -0.002(4) -0.002(3) -0.007(3)
N7 0.059(4) 0.095(6) 0.052(4) -0.010(4) 0.001(3) -0.016(4)
C88 0.039(3) 0.067(5) 0.057(4) -0.003(4) -0.006(3) -0.006(3)
N8 0.051(4) 0.093(6) 0.074(5) -0.012(4) 0.005(3) -0.023(4)
Cl3 0.0538(9) 0.0594(11) 0.0692(12) -0.0038(10) -0.0076(9) -0.0084(8)
Cl4 0.0399(8) 0.0673(11) 0.0633(11) 0.0092(9) -0.0130(7) -0.0086(7)
N9 0.034(2) 0.059(4) 0.042(3) -0.001(3) -0.003(2) -0.010(2)
N10 0.037(2) 0.057(3) 0.041(3) 0.002(3) -0.006(2) -0.010(2)
N11 0.035(2) 0.067(4) 0.034(3) 0.000(3) -0.003(2) -0.015(2)
N12 0.042(3) 0.055(3) 0.042(3) -0.005(3) -0.003(2) -0.012(2)
Ni2 0.0329(5) 0.0579(7) 0.0437(6) -0.0012(6) -0.0058(4) -0.0121(5)
C89 0.037(3) 0.056(4) 0.049(4) 0.001(3) -0.008(3) -0.007(3)
C90 0.039(3) 0.067(5) 0.054(4) -0.004(4) -0.005(3) -0.015(3)
C91 0.038(3) 0.065(5) 0.051(4) -0.001(4) -0.011(3) -0.008(3)
C92 0.037(3) 0.067(5) 0.051(4) 0.000(4) -0.012(3) -0.014(3)
C93 0.034(3) 0.063(4) 0.052(4) 0.003(4) -0.012(3) -0.011(3)
C94 0.046(3) 0.057(4) 0.043(4) -0.001(3) -0.010(3) -0.013(3)
C95 0.049(4) 0.077(6) 0.052(4) -0.012(4) -0.005(3) -0.009(4)
C96 0.072(5) 0.111(8) 0.054(5) -0.009(5) 0.000(4) -0.031(5)
C97 0.086(6) 0.089(7) 0.054(5) 0.000(5) -0.025(5) -0.018(5)
C98 0.090(7) 0.093(8) 0.079(7) -0.024(6) -0.025(6) 0.001(6)
C99 0.037(3) 0.075(5) 0.046(4) -0.004(4) -0.003(3) -0.018(3)
C100 0.035(3) 0.071(5) 0.057(4) 0.002(4) -0.006(3) -0.017(3)
C101 0.058(5) 0.099(7) 0.069(6) 0.026(6) -0.007(4) -0.022(5)
C102 0.041(4) 0.109(8) 0.072(6) -0.016(6) 0.000(4) -0.024(4)
C103 0.038(3) 0.054(4) 0.051(4) -0.003(3) -0.010(3) -0.010(3)
C104 0.057(4) 0.057(4) 0.051(4) -0.006(4) -0.019(3) -0.009(3)
C105 0.067(5) 0.055(5) 0.076(6) -0.019(4) -0.036(4) -0.001(4)
C106 0.052(4) 0.071(5) 0.082(6) -0.013(5) -0.021(4) -0.007(4)
C107 0.050(4) 0.069(5) 0.074(6) -0.018(5) -0.006(4) -0.011(4)
C108 0.051(4) 0.061(5) 0.050(4) -0.002(4) -0.008(3) -0.011(3)
C109 0.106(8) 0.083(7) 0.083(7) 0.018(6) -0.064(7) -0.028(6)
C110 0.27(2) 0.108(11) 0.065(7) -0.010(7) -0.070(11) 0.059(13)
C111 0.111(8) 0.080(7) 0.073(6) -0.004(6) -0.032(6) -0.014(6)
C112 0.182(16) 0.146(13) 0.172(15) 0.080(12) -0.134(14) -0.093(12)
C113 0.065(5) 0.076(6) 0.092(7) -0.025(6) -0.006(5) -0.009(4)
C114 0.20(2) 0.36(3) 0.157(15) -0.19(2) -0.101(15) 0.12(2)
C115 0.40(4) 0.118(14) 0.118(13) -0.065(12) -0.025(18) 0.072(19)
C116 0.27(3) 0.33(3) 0.180(18) -0.18(2) 0.16(2) -0.20(3)
C117 0.050(4) 0.064(5) 0.046(4) -0.013(4) 0.000(3) -0.018(3)
C118 0.046(4) 0.073(5) 0.058(5) -0.015(4) 0.001(3) -0.018(3)
C119 0.051(4) 0.061(5) 0.071(5) -0.013(4) -0.011(4) -0.013(3)
C120 0.063(4) 0.067(5) 0.058(5) -0.012(4) -0.012(4) -0.018(4)
C121 0.065(5) 0.068(5) 0.057(5) -0.012(4) -0.011(4) -0.013(4)
C122 0.048(4) 0.069(5) 0.053(4) -0.006(4) 0.003(3) -0.020(3)
C123 0.085(6) 0.082(6) 0.059(5) -0.018(5) -0.003(5) -0.022(5)
C124 0.148(12) 0.109(10) 0.067(7) -0.031(7) 0.026(7) -0.030(8)
C125 0.108(9) 0.129(11) 0.064(6) -0.008(7) -0.026(6) -0.015(8)
C126 0.095(7) 0.134(10) 0.053(5) -0.013(6) 0.007(5) -0.048(7)
C127 0.056(4) 0.094(7) 0.095(7) -0.020(6) 0.000(5) -0.033(4)
C128 0.078(12) 0.142(19) 0.081(13) -0.029(14) 0.015(10) -0.066(13)
C129 0.070(11) 0.061(11) 0.134(18) -0.033(12) 0.010(12) -0.019(9)
C130 0.037(7) 0.134(18) 0.103(15) -0.008(14) -0.013(9) -0.033(9)
C131 0.093(8) 0.172(15) 0.091(8) -0.055(9) -0.025(7) 0.031(9)
Cl5 0.145(4) 0.163(5) 0.254(7) -0.043(5) -0.066(4) -0.034(3)
Cl6 0.099(2) 0.154(3) 0.093(2) -0.009(2) -0.0095(17) -0.016(2)
C132 0.081(7) 0.114(9) 0.076(7) -0.008(7) -0.007(5) -0.010(6)
Cl7 0.134(3) 0.176(4) 0.110(3) -0.020(3) -0.016(2) 0.010(3)
Cl8 0.0913(18) 0.134(3) 0.0834(18) -0.0021(18) -0.0067(15) -0.0261(18)
C133 0.132(12) 0.139(13) 0.158(13) -0.056(11) -0.022(11) -0.015(11)
Cl9 0.104(5) 0.122(6) 0.121(6) -0.039(5) -0.011(4) -0.007(4)
Cl10 0.131(7) 0.152(9) 0.163(10) -0.069(8) -0.035(6) -0.017(6)
C138 0.197(14) 0.175(13) 0.211(14) -0.006(12) -0.014(12) -0.036(12)
Cl11 0.183(10) 0.164(10) 0.253(14) 0.014(9) -0.010(10) -0.004(8)
Cl12 0.193(9) 0.143(7) 0.164(8) 0.008(6) -0.025(7) -0.067(6)
C136 0.102(16) 0.119(19) 0.13(2) -0.032(17) 0.026(15) -0.050(15)
C137 0.14(2) 0.13(2) 0.17(2) -0.043(19) -0.069(19) -0.064(17)
C135 0.070(12) 0.120(19) 0.17(2) -0.005(19) -0.004(15) -0.051(13)

loop_
_atom_type_symbol
_atom_type_description
_atom_type_scat_dispersion_real
_atom_type_scat_dispersion_imag
_atom_type_scat_source
C C 0.0181 0.0091 'International Tables Vol C Tables 4.2.6.8 and 6.1.1.4'
H H 0.0000 0.0000 'International Tables Vol C Tables 4.2.6.8 and 6.1.1.4'
N N 0.0311 0.0180 'International Tables Vol C Tables 4.2.6.8 and 6.1.1.4'
Ni Ni -3.0029 0.5091 'International Tables Vol C Tables 4.2.6.8 and 6.1.1.4'
Cl Cl 0.3639 0.7018 'International Tables Vol C Tables 4.2.6.8 and 6.1.1.4'

loop_
_geom_angle_atom_site_label_1
_geom_angle_atom_site_label_2
_geom_angle_atom_site_label_3
_geom_angle
C20 C1 N3 124.3(7)
C20 C1 C2 125.9(6)
N3 C1 C2 109.3(6)
C3 C2 C1 105.7(6)
C3 C2 H1 127.1
C1 C2 H1 127.1
C2 C3 C4 108.8(7)
C2 C3 Cl1 124.8(5)
C4 C3 Cl1 126.2(6)
N3 C4 C3 110.3(6)
N3 C4 C5 121.3(6)
C3 C4 C5 128.1(7)
C21 C5 C4 119.6(7)
C21 C5 C6 124.4(6)
C4 C5 C6 116.0(6)
N4 C6 C7 109.9(7)
N4 C6 C5 120.4(7)
C7 C6 C5 129.6(7)
C8 C7 C6 108.4(8)
C8 C7 Cl2 125.7(7)
C6 C7 Cl2 125.6(7)
C7 C8 C9 105.5(7)
C7 C8 H2 127.3
C9 C8 H2 127.3
N4 C9 C8 111.1(7)
N4 C9 C10 121.8(7)
C8 C9 C10 126.4(7)
C11 C10 C9 122.8(7)
C11 C10 C24 116.2(7)
C9 C10 C24 120.7(8)
N5 C11 C10 124.5(7)
N5 C11 C12 110.4(8)
C10 C11 C12 124.4(7)
C13 C12 C11 106.9(7)
C13 C12 H3 126.6
C11 C12 H3 126.6
C12 C13 C14 107.2(7)
C12 C13 H4 126.4
C14 C13 H4 126.4
N5 C14 C15 124.9(6)
N5 C14 C13 109.4(7)
C15 C14 C13 125.4(7)
C14 C15 C16 119.3(7)
C14 C15 C38 121.3(6)
C16 C15 C38 119.4(7)
N6 C16 C15 125.2(7)
N6 C16 C17 109.8(6)
C15 C16 C17 124.7(7)
C18 C17 C16 107.8(7)
C18 C17 H5 126.1
C16 C17 H5 126.1
C17 C18 C19 106.0(6)
C17 C18 H6 127.0
C19 C18 H6 127.0
N6 C19 C20 124.5(7)
N6 C19 C18 109.8(6)
C20 C19 C18 125.2(6)
C1 C20 C19 122.2(6)
C1 C20 C52 117.4(7)
C19 C20 C52 119.6(7)
C5 C21 C23 122.7(6)
C5 C21 C22 122.4(7)
C23 C21 C22 114.3(6)
N1 C22 C21 173.7(9)
N2 C23 C21 174.7(8)
C4 N3 C1 105.7(6)
C4 N3 Ni1 127.3(4)
C1 N3 Ni1 126.8(5)
C6 N4 C9 105.0(6)
C6 N4 Ni1 127.6(5)
C9 N4 Ni1 126.9(5)
C14 N5 C11 106.0(6)
C14 N5 Ni1 126.0(5)
C11 N5 Ni1 127.6(6)
C16 N6 C19 106.5(6)
C16 N6 Ni1 126.1(4)
C19 N6 Ni1 127.2(5)
N5 Ni1 N6 89.4(3)
N5 Ni1 N3 178.1(2)
N6 Ni1 N3 90.2(3)
N5 Ni1 N4 90.1(3)
N6 Ni1 N4 176.6(3)
N3 Ni1 N4 90.2(3)
C29 C24 C25 118.6(7)
C29 C24 C10 120.9(6)
C25 C24 C10 120.4(7)
C26 C25 C24 120.3(7)
C26 C25 H7 119.8
C24 C25 H7 119.8
C27 C26 C25 118.7(7)
C27 C26 C30 119.1(8)
C25 C26 C30 122.2(8)
C26 C27 C28 122.8(8)
C26 C27 H8 118.6
C28 C27 H8 118.6
C29 C28 C27 117.0(8)
C29 C28 C34 125.0(8)
C27 C28 C34 118.0(8)
C24 C29 C28 122.5(7)
C24 C29 H9 118.7
C28 C29 H9 118.7
C31 C30 C26 114.2(9)
C31 C30 C33 114.2(10)
C26 C30 C33 108.5(8)
C31 C30 C32 107.6(10)
C26 C30 C32 107.9(9)
C33 C30 C32 103.9(9)
C30 C31 H137 109.5
C30 C31 H138 109.5
H137 C31 H138 109.5
C30 C31 H139 109.5
H137 C31 H139 109.5
H138 C31 H139 109.5
C30 C32 H140 109.5
C30 C32 H141 109.5
H140 C32 H141 109.5
C30 C32 H142 109.5
H140 C32 H142 109.5
H141 C32 H142 109.5
C30 C33 H143 109.5
C30 C33 H144 109.5
H143 C33 H144 109.5
C30 C33 H145 109.5
H143 C33 H145 109.5
H144 C33 H145 109.5
C35 C34 C28 111.3(9)
C35 C34 C36 108.5(9)
C28 C34 C36 111.7(8)
C35 C34 C37 107.0(9)
C28 C34 C37 110.8(7)
C36 C34 C37 107.2(9)
C34 C35 H146 109.5
C34 C35 H147 109.5
H146 C35 H147 109.5
C34 C35 H148 109.5
H146 C35 H148 109.5
H147 C35 H148 109.5
C34 C36 H149 109.5
C34 C36 H150 109.5
H149 C36 H150 109.5
C34 C36 H151 109.5
H149 C36 H151 109.5
H150 C36 H151 109.5
C34 C37 H152 109.5
C34 C37 H153 109.5
H152 C37 H153 109.5
C34 C37 H154 109.5
H152 C37 H154 109.5
H153 C37 H154 109.5
C39 C38 C43 118.7(8)
C39 C38 C15 124.2(7)
C43 C38 C15 117.1(7)
C38 C39 C40 123.4(8)
C38 C39 H10 118.3
C40 C39 H10 118.3
C39 C40 C41 116.4(8)
C39 C40 C44 124.1(9)
C41 C40 C44 119.3(9)
C42 C41 C40 122.0(9)
C42 C41 H11 119.0
C40 C41 H11 119.0
C41 C42 C43 119.1(8)
C41 C42 C48 120.5(10)
C43 C42 C48 120.4(9)
C42 C43 C38 120.4(8)
C42 C43 H12 119.8
C38 C43 H12 119.8
C46 C44 C47 113.5(14)
C46 C44 C40 110.4(10)
C47 C44 C40 109.7(9)
C46 C44 C45 107.8(14)
C47 C44 C45 105.4(11)
C40 C44 C45 109.9(10)
C44 C45 H67 109.5
C44 C45 H68 109.5
H67 C45 H68 109.5
C44 C45 H69 109.5
H67 C45 H69 109.5
H68 C45 H69 109.5
C44 C46 H70 109.5
C44 C46 H71 109.5
H70 C46 H71 109.5
C44 C46 H72 109.5
H70 C46 H72 109.5
H71 C46 H72 109.5
C44 C47 H159 109.5
C44 C47 H160 109.5
H159 C47 H160 109.5
C44 C47 H161 109.5
H159 C47 H161 109.5
H160 C47 H161 109.5
C51 C48 C49 109.6(11)
C51 C48 C50 106.8(10)
C49 C48 C50 104.7(10)
C51 C48 C42 109.6(10)
C49 C48 C42 114.4(12)
C50 C48 C42 111.4(12)
C48 C49 H112 109.5
C48 C49 H113 109.5
H112 C49 H113 109.5
C48 C49 H114 109.5
H112 C49 H114 109.5
H113 C49 H114 109.5
C48 C50 H79 109.5
C48 C50 H80 109.5
H79 C50 H80 109.5
C48 C50 H81 109.5
H79 C50 H81 109.5
H80 C50 H81 109.5
C48 C51 H82 109.5
C48 C51 H83 109.5
H82 C51 H83 109.5
C48 C51 H84 109.5
H82 C51 H84 109.5
H83 C51 H84 109.5
C53 C52 C57 119.9(6)
C53 C52 C20 118.9(6)
C57 C52 C20 121.2(7)
C52 C53 C54 122.0(6)
C52 C53 H13 119.0
C54 C53 H13 119.0
C55 C54 C53 115.9(7)
C55 C54 C58 121.7(6)
C53 C54 C58 122.4(6)
C54 C55 C56 124.4(6)
C54 C55 H14 117.8
C56 C55 H14 117.8
C55 C56 C57 116.8(6)
C55 C56 C62 123.4(6)
C57 C56 C62 119.8(7)
C52 C57 C56 120.9(7)
C52 C57 H15 119.6
C56 C57 H15 119.6
C54 C58 C61 110.8(7)
C54 C58 C59 111.8(7)
C61 C58 C59 107.0(8)
C54 C58 C60 108.6(7)
C61 C58 C60 109.6(9)
C59 C58 C60 109.1(9)
C58 C59 H85 109.5
C58 C59 H86 109.5
H85 C59 H86 109.5
C58 C59 H87 109.5
H85 C59 H87 109.5
H86 C59 H87 109.5
C58 C60 H88 109.5
C58 C60 H89 109.5
H88 C60 H89 109.5
C58 C60 H90 109.5
H88 C60 H90 109.5
H89 C60 H90 109.5
C58 C61 H91 109.5
C58 C61 H92 109.5
H91 C61 H92 109.5
C58 C61 H93 109.5
H91 C61 H93 109.5
H92 C61 H93 109.5
C65 C62 C63 107.1(7)
C65 C62 C64 111.3(7)
C63 C62 C64 108.4(7)
C65 C62 C56 112.3(6)
C63 C62 C56 110.1(6)
C64 C62 C56 107.5(7)
C62 C63 H94 109.5
C62 C63 H95 109.5
H94 C63 H95 109.5
C62 C63 H96 109.5
H94 C63 H96 109.5
H95 C63 H96 109.5
C62 C64 H97 109.5
C62 C64 H98 109.5
H97 C64 H98 109.5
C62 C64 H99 109.5
H97 C64 H99 109.5
H98 C64 H99 109.5
C62 C65 H100 109.5
C62 C65 H101 109.5
H100 C65 H101 109.5
C62 C65 H102 109.5
H100 C65 H102 109.5
H101 C65 H102 109.5
N9 C66 C85 123.0(7)
N9 C66 C67 110.4(6)
C85 C66 C67 126.1(7)
C68 C67 C66 105.4(7)
C68 C67 H16 127.3
C66 C67 H16 127.3
C67 C68 C69 108.1(7)
C67 C68 Cl3 125.0(6)
C69 C68 Cl3 126.3(6)
N9 C69 C68 110.1(6)
N9 C69 C70 119.9(7)
C68 C69 C70 129.9(7)
C86 C70 C71 120.9(7)
C86 C70 C69 123.2(7)
C71 C70 C69 115.8(7)
N10 C71 C70 122.1(6)
N10 C71 C72 109.2(6)
C70 C71 C72 128.5(7)
C73 C72 C71 108.1(6)
C73 C72 Cl4 125.3(5)
C71 C72 Cl4 126.2(6)
C72 C73 C74 106.3(6)
C72 C73 H17 126.9
C74 C73 H17 126.9
C75 C74 N10 124.2(6)
C75 C74 C73 125.9(6)
N10 C74 C73 109.3(6)
C74 C75 C76 122.7(6)
C74 C75 C89 116.8(6)
C76 C75 C89 119.0(7)
N11 C76 C75 123.4(7)
N11 C76 C77 109.7(6)
C75 C76 C77 126.5(6)
C78 C77 C76 106.8(6)
C78 C77 H18 126.6
C76 C77 H18 126.6
C77 C78 C79 107.3(7)
C77 C78 H19 126.4
C79 C78 H19 126.4
N11 C79 C80 124.9(7)
N11 C79 C78 109.9(6)
C80 C79 C78 124.8(7)
C81 C80 C79 121.2(7)
C81 C80 C103 120.9(6)
C79 C80 C103 117.8(7)
C80 C81 N12 122.1(6)
C80 C81 C82 128.3(7)
N12 C81 C82 109.4(7)
C83 C82 C81 107.8(7)
C83 C82 H20 126.1
C81 C82 H20 126.1
C82 C83 C84 107.0(6)
C82 C83 H21 126.5
C84 C83 H21 126.5
N12 C84 C85 125.0(7)
N12 C84 C83 110.8(7)
C85 C84 C83 123.8(7)
C84 C85 C66 121.5(7)
C84 C85 C117 117.9(7)
C66 C85 C117 120.2(7)
C70 C86 C88 123.0(7)
C70 C86 C87 121.5(7)
C88 C86 C87 114.7(7)
N7 C87 C86 176.1(8)
N8 C88 C86 173.4(9)
C69 N9 C66 105.7(6)
C69 N9 Ni2 127.6(5)
C66 N9 Ni2 126.2(5)
C71 N10 C74 106.9(5)
C71 N10 Ni2 127.0(5)
C74 N10 Ni2 126.1(5)
C79 N11 C76 106.2(6)
C79 N11 Ni2 125.6(4)
C76 N11 Ni2 128.0(5)
C84 N12 C81 105.0(6)
C84 N12 Ni2 127.7(5)
C81 N12 Ni2 126.9(5)
N12 Ni2 N11 89.7(2)
N12 Ni2 N10 177.5(3)
N11 Ni2 N10 90.2(2)
N12 Ni2 N9 90.3(3)
N11 Ni2 N9 177.1(2)
N10 Ni2 N9 89.6(2)
C90 C89 C94 119.8(6)
C90 C89 C75 119.7(6)
C94 C89 C75 120.4(6)
C91 C90 C89 121.3(7)
C91 C90 H22 119.4
C89 C90 H22 119.4
C90 C91 C92 116.7(7)
C90 C91 C95 121.1(7)
C92 C91 C95 122.1(6)
C93 C92 C91 124.1(6)
C93 C92 H23 118.0
C91 C92 H23 118.0
C92 C93 C94 117.5(7)
C92 C93 C99 121.8(6)
C94 C93 C99 120.6(7)
C93 C94 C89 120.7(7)
C93 C94 H24 119.7
C89 C94 H24 119.7
C96 C95 C98 108.8(8)
C96 C95 C91 114.0(7)
C98 C95 C91 107.4(7)
C96 C95 C97 110.2(8)
C98 C95 C97 108.0(8)
C91 C95 C97 108.2(7)
C95 C96 H31 109.5
C95 C96 H32 109.5
H31 C96 H32 109.5
C95 C96 H33 109.5
H31 C96 H33 109.5
H32 C96 H33 109.5
C95 C97 H34 109.5
C95 C97 H35 109.5
H34 C97 H35 109.5
C95 C97 H36 109.5
H34 C97 H36 109.5
H35 C97 H36 109.5
C95 C98 H37 109.5
C95 C98 H38 109.5
H37 C98 H38 109.5
C95 C98 H39 109.5
H37 C98 H39 109.5
H38 C98 H39 109.5
C102 C99 C100 108.7(6)
C102 C99 C93 112.8(6)
C100 C99 C93 112.5(6)
C102 C99 C101 108.0(7)
C100 C99 C101 106.2(7)
C93 C99 C101 108.4(7)
C99 C100 H40 109.5
C99 C100 H41 109.5
H40 C100 H41 109.5
C99 C100 H42 109.5
H40 C100 H42 109.5
H41 C100 H42 109.5
C99 C101 H43 109.5
C99 C101 H44 109.5
H43 C101 H44 109.5
C99 C101 H45 109.5
H43 C101 H45 109.5
H44 C101 H45 109.5
C99 C102 H46 109.5
C99 C102 H47 109.5
H46 C102 H47 109.5
C99 C102 H48 109.5
H46 C102 H48 109.5
H47 C102 H48 109.5
C108 C103 C104 120.3(7)
C108 C103 C80 116.0(6)
C104 C103 C80 123.6(7)
C105 C104 C103 120.3(8)
C105 C104 H25 119.8
C103 C104 H25 119.8
C106 C105 C104 117.4(8)
C106 C105 C109 119.8(8)
C104 C105 C109 122.8(9)
C105 C106 C107 123.9(8)
C105 C106 H26 118.0
C107 C106 H26 118.0
C108 C107 C106 116.8(8)
C108 C107 C113 120.6(8)
C106 C107 C113 122.6(8)
C103 C108 C107 121.2(7)
C103 C108 H27 119.4
C107 C108 H27 119.4
C111 C109 C110 107.1(11)
C111 C109 C112 108.2(12)
C110 C109 C112 112.8(13)
C111 C109 C105 112.1(8)
C110 C109 C105 110.8(9)
C112 C109 C105 105.9(10)
C109 C110 H49 109.5
C109 C110 H50 109.5
H49 C110 H50 109.5
C109 C110 H51 109.5
H49 C110 H51 109.5
H50 C110 H51 109.5
C109 C111 H52 109.5
C109 C111 H53 109.5
H52 C111 H53 109.5
C109 C111 H54 109.5
H52 C111 H54 109.5
H53 C111 H54 109.5
C109 C112 H55 109.5
C109 C112 H56 109.5
H55 C112 H56 109.5
C109 C112 H57 109.5
H55 C112 H57 109.5
H56 C112 H57 109.5
C115 C113 C114 103.6(16)
C115 C113 C116 114.8(17)
C114 C113 C116 105.1(17)
C115 C113 C107 114.9(11)
C114 C113 C107 111.1(9)
C116 C113 C107 107.0(9)
C113 C114 H58 109.5
C113 C114 H59 109.5
H58 C114 H59 109.5
C113 C114 H60 109.5
H58 C114 H60 109.5
H59 C114 H60 109.5
C113 C115 H61 109.5
C113 C115 H62 109.5
H61 C115 H62 109.5
C113 C115 H63 109.5
H61 C115 H63 109.5
H62 C115 H63 109.5
C113 C116 H64 109.5
C113 C116 H65 109.5
H64 C116 H65 109.5
C113 C116 H66 109.5
H64 C116 H66 109.5
H65 C116 H66 109.5
C118 C117 C122 119.3(7)
C118 C117 C85 121.6(7)
C122 C117 C85 119.0(7)
C117 C118 C119 120.3(7)
C117 C118 H28 119.9
C119 C118 H28 119.9
C120 C119 C118 118.1(8)
C120 C119 C127 122.4(7)
C118 C119 C127 119.4(8)
C119 C120 C121 123.6(8)
C119 C120 H29 118.2
C121 C120 H29 118.2
C122 C121 C120 117.8(8)
C122 C121 C123 121.6(8)
C120 C121 C123 120.5(8)
C121 C122 C117 120.8(7)
C121 C122 H30 119.6
C117 C122 H30 119.6
C126 C123 C124 109.4(10)
C126 C123 C121 112.6(8)
C124 C123 C121 108.8(8)
C126 C123 C125 109.8(10)
C124 C123 C125 107.6(10)
C121 C123 C125 108.6(9)
C123 C124 H103 109.5
C123 C124 H104 109.5
H103 C124 H104 109.5
C123 C124 H105 109.5
H103 C124 H105 109.5
H104 C124 H105 109.5
C123 C125 H106 109.5
C123 C125 H107 109.5
H106 C125 H107 109.5
C123 C125 H108 109.5
H106 C125 H108 109.5
H107 C125 H108 109.5
C123 C126 H109 109.5
C123 C126 H110 109.5
H109 C126 H110 109.5
C123 C126 H111 109.5
H109 C126 H111 109.5
H110 C126 H111 109.5
C128 C127 C129 109.9(10)
C128 C127 C119 114.8(10)
C129 C127 C119 109.3(10)
C128 C127 C130 109.1(9)
C129 C127 C130 105.6(9)
C119 C127 C130 107.6(10)
C119 C127 C137 110.4(13)
C119 C127 C135 104.8(10)
C137 C127 C135 113.6(11)
C119 C127 C136 106.3(11)
C137 C127 C136 111.5(11)
C135 C127 C136 109.8(10)
C127 C128 H119 109.5
C127 C128 H120 109.5
H119 C128 H120 109.5
C127 C128 H121 109.5
H119 C128 H121 109.5
H120 C128 H121 109.5
C127 C129 H122 109.5
C127 C129 H123 109.5
H122 C129 H123 109.5
C127 C129 H124 109.5
H122 C129 H124 109.5
H123 C129 H124 109.5
C127 C130 H125 109.5
C127 C130 H126 109.5
H125 C130 H126 109.5
C127 C130 H127 109.5
H125 C130 H127 109.5
H126 C130 H127 109.5
Cl5 C131 Cl6 116.0(8)
Cl5 C131 H115 108.3
Cl6 C131 H115 108.3
Cl5 C131 H116 108.3
Cl6 C131 H116 108.3
H115 C131 H116 107.4
Cl7 C132 Cl8 115.7(7)
Cl7 C132 H117 108.3
Cl8 C132 H117 108.3
Cl7 C132 H118 108.3
Cl8 C132 H118 108.3
H117 C132 H118 107.4
Cl10 C133 Cl9 111.2(15)
Cl11 C138 Cl12 111.5(17)
C127 C136 H128 109.5
C127 C136 H129 109.5
H128 C136 H129 109.5
C127 C136 H130 109.5
H128 C136 H130 109.5
H129 C136 H130 109.5
C127 C137 H131 109.5
C127 C137 H132 109.5
H131 C137 H132 109.5
C127 C137 H133 109.5
H131 C137 H133 109.5
H132 C137 H133 109.5
C127 C135 H134 109.5
C127 C135 H135 109.5
H134 C135 H135 109.5
C127 C135 H136 109.5
H134 C135 H136 109.5
H135 C135 H136 109.5

loop_
_geom_bond_atom_site_label_1
_geom_bond_atom_site_label_2
_geom_bond_distance
C1 C20 1.364(11)
C1 N3 1.395(8)
C1 C2 1.451(10)
C2 C3 1.352(10)
C2 H1 0.9500
C3 C4 1.412(9)
C3 Cl1 1.727(8)
C4 N3 1.366(10)
C4 C5 1.445(9)
C5 C21 1.397(10)
C5 C6 1.456(11)
C6 N4 1.358(10)
C6 C7 1.417(12)
C7 C8 1.354(12)
C7 Cl2 1.731(9)
C8 C9 1.409(12)
C8 H2 0.9500
C9 N4 1.388(10)
C9 C10 1.417(12)
C10 C11 1.386(12)
C10 C24 1.488(10)
C11 N5 1.384(10)
C11 C12 1.420(11)
C12 C13 1.364(12)
C12 H3 0.9500
C13 C14 1.440(9)
C13 H4 0.9500
C14 N5 1.377(10)
C14 C15 1.388(11)
C15 C16 1.402(9)
C15 C38 1.468(12)
C16 N6 1.370(10)
C16 C17 1.439(10)
C17 C18 1.369(11)
C17 H5 0.9500
C18 C19 1.450(11)
C18 H6 0.9500
C19 N6 1.389(8)
C19 C20 1.397(10)
C20 C52 1.508(9)
C21 C23 1.398(11)
C21 C22 1.429(9)
C22 N1 1.163(10)
C23 N2 1.178(11)
N3 Ni1 1.904(6)
N4 Ni1 1.924(6)
N5 Ni1 1.895(6)
N6 Ni1 1.897(6)
C24 C29 1.393(11)
C24 C25 1.411(10)
C25 C26 1.398(12)
C25 H7 0.9500
C26 C27 1.390(12)
C26 C30 1.519(11)
C27 C28 1.398(12)
C27 H8 0.9500
C28 C29 1.393(11)
C28 C34 1.521(12)
C29 H9 0.9500
C30 C31 1.462(15)
C30 C33 1.558(15)
C30 C32 1.616(18)
C31 H137 0.9800
C31 H138 0.9800
C31 H139 0.9800
C32 H140 0.9800
C32 H141 0.9800
C32 H142 0.9800
C33 H143 0.9800
C33 H144 0.9800
C33 H145 0.9800
C34 C35 1.485(15)
C34 C36 1.543(16)
C34 C37 1.556(13)
C35 H146 0.9800
C35 H147 0.9800
C35 H148 0.9800
C36 H149 0.9800
C36 H150 0.9800
C36 H151 0.9800
C37 H152 0.9800
C37 H153 0.9800
C37 H154 0.9800
C38 C39 1.379(11)
C38 C43 1.404(11)
C39 C40 1.385(12)
C39 H10 0.9500
C40 C41 1.424(13)
C40 C44 1.531(13)
C41 C42 1.383(14)
C41 H11 0.9500
C42 C43 1.398(14)
C42 C48 1.536(15)
C43 H12 0.9500
C44 C46 1.448(15)
C44 C47 1.497(16)
C44 C45 1.58(2)
C45 H67 0.9800
C45 H68 0.9800
C45 H69 0.9800
C46 H70 0.9800
C46 H71 0.9800
C46 H72 0.9800
C47 H159 0.9800
C47 H160 0.9800
C47 H161 0.9800
C48 C51 1.478(15)
C48 C49 1.486(15)
C48 C50 1.512(15)
C49 H112 0.9800
C49 H113 0.9800
C49 H114 0.9800
C50 H79 0.9800
C50 H80 0.9800
C50 H81 0.9800
C51 H82 0.9800
C51 H83 0.9800
C51 H84 0.9800
C52 C53 1.380(11)
C52 C57 1.383(10)
C53 C54 1.410(9)
C53 H13 0.9500
C54 C55 1.385(10)
C54 C58 1.517(11)
C55 C56 1.397(11)
C55 H14 0.9500
C56 C57 1.405(9)
C56 C62 1.550(9)
C57 H15 0.9500
C58 C61 1.537(12)
C58 C59 1.539(12)
C58 C60 1.566(15)
C59 H85 0.9800
C59 H86 0.9800
C59 H87 0.9800
C60 H88 0.9800
C60 H89 0.9800
C60 H90 0.9800
C61 H91 0.9800
C61 H92 0.9800
C61 H93 0.9800
C62 C65 1.504(13)
C62 C63 1.522(10)
C62 C64 1.542(12)
C63 H94 0.9800
C63 H95 0.9800
C63 H96 0.9800
C64 H97 0.9800
C64 H98 0.9800
C64 H99 0.9800
C65 H100 0.9800
C65 H101 0.9800
C65 H102 0.9800
C66 N9 1.394(9)
C66 C85 1.406(11)
C66 C67 1.426(11)
C67 C68 1.383(11)
C67 H16 0.9500
C68 C69 1.415(11)
C68 Cl3 1.720(8)
C69 N9 1.369(9)
C69 C70 1.459(11)
C70 C86 1.405(10)
C70 C71 1.413(10)
C71 N10 1.367(9)
C71 C72 1.433(9)
C72 C73 1.376(11)
C72 Cl4 1.706(8)
C73 C74 1.432(9)
C73 H17 0.9500
C74 C75 1.385(11)
C74 N10 1.399(9)
C75 C76 1.395(9)
C75 C89 1.503(10)
C76 N11 1.390(8)
C76 C77 1.424(11)
C77 C78 1.356(10)
C77 H18 0.9500
C78 C79 1.436(10)
C78 H19 0.9500
C79 N11 1.354(9)
C79 C80 1.404(9)
C80 C81 1.383(11)
C80 C103 1.495(10)
C81 N12 1.399(9)
C81 C82 1.443(9)
C82 C83 1.348(11)
C82 H20 0.9500
C83 C84 1.434(10)
C83 H21 0.9500
C84 N12 1.385(9)
C84 C85 1.397(11)
C85 C117 1.490(10)
C86 C88 1.413(11)
C86 C87 1.446(11)
C87 N7 1.141(11)
C88 N8 1.155(11)
N9 Ni2 1.925(6)
N10 Ni2 1.916(5)
N11 Ni2 1.905(6)
N12 Ni2 1.883(6)
C89 C90 1.395(11)
C89 C94 1.397(10)
C90 C91 1.389(10)
C90 H22 0.9500
C91 C92 1.400(10)
C91 C95 1.544(11)
C92 C93 1.382(11)
C92 H23 0.9500
C93 C94 1.393(9)
C93 C99 1.534(10)
C94 H24 0.9500
C95 C96 1.497(12)
C95 C98 1.542(14)
C95 C97 1.565(12)
C96 H31 0.9800
C96 H32 0.9800
C96 H33 0.9800
C97 H34 0.9800
C97 H35 0.9800
C97 H36 0.9800
C98 H37 0.9800
C98 H38 0.9800
C98 H39 0.9800
C99 C102 1.503(13)
C99 C100 1.530(9)
C99 C101 1.590(13)
C100 H40 0.9800
C100 H41 0.9800
C100 H42 0.9800
C101 H43 0.9800
C101 H44 0.9800
C101 H45 0.9800
C102 H46 0.9800
C102 H47 0.9800
C102 H48 0.9800
C103 C108 1.386(11)
C103 C104 1.399(10)
C104 C105 1.397(11)
C104 H25 0.9500
C105 C106 1.388(13)
C105 C109 1.548(12)
C106 C107 1.399(13)
C106 H26 0.9500
C107 C108 1.392(12)
C107 C113 1.532(13)
C108 H27 0.9500
C109 C111 1.483(15)
C109 C110 1.53(2)
C109 C112 1.534(18)
C110 H49 0.9800
C110 H50 0.9800
C110 H51 0.9800
C111 H52 0.9800
C111 H53 0.9800
C111 H54 0.9800
C112 H55 0.9800
C112 H56 0.9800
C112 H57 0.9800
C113 C115 1.452(19)
C113 C114 1.463(18)
C113 C116 1.50(2)
C114 H58 0.9800
C114 H59 0.9800
C114 H60 0.9800
C115 H61 0.9800
C115 H62 0.9800
C115 H63 0.9800
C116 H64 0.9800
C116 H65 0.9800
C116 H66 0.9800
C117 C118 1.391(11)
C117 C122 1.409(10)
C118 C119 1.403(11)
C118 H28 0.9500
C119 C120 1.370(12)
C119 C127 1.537(12)
C120 C121 1.383(12)
C120 H29 0.9500
C121 C122 1.383(11)
C121 C123 1.541(13)
C122 H30 0.9500
C123 C126 1.498(15)
C123 C124 1.524(16)
C123 C125 1.553(14)
C124 H103 0.9800
C124 H104 0.9800
C124 H105 0.9800
C125 H106 0.9800
C125 H107 0.9800
C125 H108 0.9800
C126 H109 0.9800
C126 H110 0.9800
C126 H111 0.9800
C127 C128 1.498(15)
C127 C129 1.529(15)
C127 C130 1.544(15)
C127 C137 1.550(18)
C127 C135 1.565(19)
C127 C136 1.58(2)
C128 H119 0.9800
C128 H120 0.9800
C128 H121 0.9800
C129 H122 0.9800
C129 H123 0.9800
C129 H124 0.9800
C130 H125 0.9800
C130 H126 0.9800
C130 H127 0.9800
C131 Cl5 1.513(18)
C131 Cl6 1.850(15)
C131 H115 0.9900
C131 H116 0.9900
C132 Cl7 1.683(13)
C132 Cl8 1.766(13)
C132 H117 0.9900
C132 H118 0.9900
C133 Cl10 1.785(19)
C133 Cl9 1.792(19)
C138 Cl11 1.79(2)
C138 Cl12 1.791(19)
C136 H128 0.9800
C136 H129 0.9800
C136 H130 0.9800
C137 H131 0.9800
C137 H132 0.9800
C137 H133 0.9800
C135 H134 0.9800
C135 H135 0.9800
C135 H136 0.9800

loop_
_geom_hbond_atom_site_label_D
_geom_hbond_atom_site_label_H
_geom_hbond_atom_site_label_A
_geom_hbond_distance_DH
_geom_hbond_distance_HA
_geom_hbond_distance_DA
_geom_hbond_angle_DHA
_geom_hbond_site_symmetry_A
C2 H1 Cl1 0.95 2.92 3.808(6) 157.0 2_776
C73 H17 Cl4 0.95 2.96 3.854(6) 158.0 2_667
C132 H117 N6 0.99 2.69 3.675(13) 170.9 .
C2 H1 Cl1 0.95 2.92 3.808(6) 157.0 2_776
C73 H17 Cl4 0.95 2.96 3.854(6) 158.0 2_667
C132 H117 N1 0.99 2.67 3.157(14) 110.2 2_676

loop_
_geom_torsion_atom_site_label_1
_geom_torsion_atom_site_label_2
_geom_torsion_atom_site_label_3
_geom_torsion_atom_site_label_4
_geom_torsion
C20 C1 C2 C3 169.1(8)
N3 C1 C2 C3 -3.1(9)
C1 C2 C3 C4 -0.1(9)
C1 C2 C3 Cl1 174.8(6)
C2 C3 C4 N3 3.4(9)
Cl1 C3 C4 N3 -171.4(6)
C2 C3 C4 C5 177.2(8)
Cl1 C3 C4 C5 2.4(12)
N3 C4 C5 C21 -138.6(8)
C3 C4 C5 C21 48.2(12)
N3 C4 C5 C6 40.0(10)
C3 C4 C5 C6 -133.2(8)
C21 C5 C6 N4 136.1(8)
C4 C5 C6 N4 -42.5(10)
C21 C5 C6 C7 -48.7(12)
C4 C5 C6 C7 132.7(8)
N4 C6 C7 C8 -2.8(8)
C5 C6 C7 C8 -178.4(7)
N4 C6 C7 Cl2 172.1(5)
C5 C6 C7 Cl2 -3.5(11)
C6 C7 C8 C9 0.0(8)
Cl2 C7 C8 C9 -174.9(6)
C7 C8 C9 N4 2.8(8)
C7 C8 C9 C10 -167.1(7)
N4 C9 C10 C11 -2.0(10)
C8 C9 C10 C11 167.0(7)
N4 C9 C10 C24 -176.5(6)
C8 C9 C10 C24 -7.5(11)
C9 C10 C11 N5 12.0(10)
C24 C10 C11 N5 -173.3(6)
C9 C10 C11 C12 -157.1(7)
C24 C10 C11 C12 17.6(10)
N5 C11 C12 C13 -2.1(8)
C10 C11 C12 C13 168.4(7)
C11 C12 C13 C14 3.7(8)
C12 C13 C14 N5 -4.2(8)
C12 C13 C14 C15 170.0(7)
N5 C14 C15 C16 12.5(11)
C13 C14 C15 C16 -160.8(7)
N5 C14 C15 C38 -168.6(6)
C13 C14 C15 C38 18.2(11)
C14 C15 C16 N6 -15.1(11)
C38 C15 C16 N6 165.9(7)
C14 C15 C16 C17 158.3(7)
C38 C15 C16 C17 -20.7(11)
N6 C16 C17 C18 1.6(9)
C15 C16 C17 C18 -172.7(7)
C16 C17 C18 C19 -3.3(9)
C17 C18 C19 N6 4.0(8)
C17 C18 C19 C20 -167.5(7)
N3 C1 C20 C19 3.7(12)
C2 C1 C20 C19 -167.3(7)
N3 C1 C20 C52 173.4(7)
C2 C1 C20 C52 2.3(12)
N6 C19 C20 C1 -9.0(12)
C18 C19 C20 C1 161.3(7)
N6 C19 C20 C52 -178.4(6)
C18 C19 C20 C52 -8.1(11)
C4 C5 C21 C23 10.4(12)
C6 C5 C21 C23 -168.1(7)
C4 C5 C21 C22 -179.0(7)
C6 C5 C21 C22 2.5(12)
C3 C4 N3 C1 -5.2(9)
C5 C4 N3 C1 -179.5(7)
C3 C4 N3 Ni1 170.8(5)
C5 C4 N3 Ni1 -3.5(11)
C20 C1 N3 C4 -167.2(7)
C2 C1 N3 C4 5.1(8)
C20 C1 N3 Ni1 16.8(11)
C2 C1 N3 Ni1 -170.9(5)
C7 C6 N4 C9 4.3(7)
C5 C6 N4 C9 -179.6(6)
C7 C6 N4 Ni1 -167.4(5)
C5 C6 N4 Ni1 8.7(9)
C8 C9 N4 C6 -4.4(7)
C10 C9 N4 C6 166.1(6)
C8 C9 N4 Ni1 167.4(5)
C10 C9 N4 Ni1 -22.1(9)
C15 C14 N5 C11 -171.3(7)
C13 C14 N5 C11 2.9(7)
C15 C14 N5 Ni1 14.9(10)
C13 C14 N5 Ni1 -170.9(4)
C10 C11 N5 C14 -171.0(6)
C12 C11 N5 C14 -0.6(7)
C10 C11 N5 Ni1 2.7(10)
C12 C11 N5 Ni1 173.1(5)
C15 C16 N6 C19 175.2(7)
C17 C16 N6 C19 0.9(8)
C15 C16 N6 Ni1 -9.8(10)
C17 C16 N6 Ni1 176.0(5)
C20 C19 N6 C16 168.6(7)
C18 C19 N6 C16 -3.0(8)
C20 C19 N6 Ni1 -6.4(10)
C18 C19 N6 Ni1 -178.0(5)
C14 N5 Ni1 N6 -28.8(5)
C11 N5 Ni1 N6 158.8(6)
C14 N5 Ni1 N4 154.6(5)
C11 N5 Ni1 N4 -17.9(6)
C16 N6 Ni1 N5 26.3(6)
C19 N6 Ni1 N5 -159.6(6)
C16 N6 Ni1 N3 -155.6(6)
C19 N6 Ni1 N3 18.5(6)
C11 C10 C24 C29 73.0(10)
C9 C10 C24 C29 -112.1(9)
C11 C10 C24 C25 -107.0(10)
C9 C10 C24 C25 67.9(11)
C29 C24 C25 C26 -1.6(15)
C10 C24 C25 C26 178.3(9)
C24 C25 C26 C27 -0.5(15)
C24 C25 C26 C30 178.0(10)
C25 C26 C27 C28 1.9(16)
C30 C26 C27 C28 -176.6(10)
C26 C27 C28 C29 -1.1(15)
C26 C27 C28 C34 177.6(10)
C25 C24 C29 C28 2.5(15)
C10 C24 C29 C28 -177.4(9)
C27 C28 C29 C24 -1.2(15)
C34 C28 C29 C24 -179.9(9)
C27 C26 C30 C31 172.4(11)
C25 C26 C30 C31 -6.1(17)
C27 C26 C30 C33 -59.0(14)
C25 C26 C30 C33 122.5(11)
C27 C26 C30 C32 52.9(13)
C25 C26 C30 C32 -125.6(11)
C29 C28 C34 C35 122.4(11)
C27 C28 C34 C35 -56.2(13)
C29 C28 C34 C36 -116.1(11)
C27 C28 C34 C36 65.3(12)
C29 C28 C34 C37 3.5(14)
C27 C28 C34 C37 -175.2(9)
C14 C15 C38 C39 -58.5(10)
C16 C15 C38 C39 120.5(8)
C14 C15 C38 C43 120.0(8)
C16 C15 C38 C43 -61.1(9)
C43 C38 C39 C40 -2.0(11)
C15 C38 C39 C40 176.5(7)
C38 C39 C40 C41 -0.8(12)
C38 C39 C40 C44 -175.2(8)
C39 C40 C41 C42 3.2(12)
C44 C40 C41 C42 177.9(8)
C40 C41 C42 C43 -2.8(13)
C40 C41 C42 C48 176.9(9)
C41 C42 C43 C38 -0.1(12)
C48 C42 C43 C38 -179.8(8)
C39 C38 C43 C42 2.4(11)
C15 C38 C43 C42 -176.1(7)
C39 C40 C44 C46 91.1(16)
C41 C40 C44 C46 -83.2(16)
C39 C40 C44 C47 -143.1(10)
C41 C40 C44 C47 42.6(13)
C39 C40 C44 C45 -27.7(14)
C41 C40 C44 C45 158.0(10)
C41 C42 C48 C51 61.9(14)
C43 C42 C48 C51 -118.4(12)
C41 C42 C48 C49 -174.5(11)
C43 C42 C48 C49 5.2(15)
C41 C42 C48 C50 -56.0(13)
C43 C42 C48 C50 123.7(12)
C1 C20 C52 C53 -68.2(10)
C19 C20 C52 C53 101.6(9)
C1 C20 C52 C57 108.8(9)
C19 C20 C52 C57 -81.4(10)
C57 C52 C53 C54 1.1(12)
C20 C52 C53 C54 178.1(7)
C52 C53 C54 C55 -2.1(12)
C52 C53 C54 C58 -179.1(8)
C53 C54 C55 C56 -0.1(12)
C58 C54 C55 C56 176.9(8)
C54 C55 C56 C57 3.2(12)
C54 C55 C56 C62 -176.3(8)
C53 C52 C57 C56 2.2(12)
C20 C52 C57 C56 -174.8(7)
C55 C56 C57 C52 -4.2(12)
C62 C56 C57 C52 175.3(7)
C55 C54 C58 C61 -44.8(12)
C53 C54 C58 C61 132.1(9)
C55 C54 C58 C59 -164.0(9)
C53 C54 C58 C59 12.8(13)
C55 C54 C58 C60 75.6(10)
C53 C54 C58 C60 -107.5(10)
C55 C56 C62 C65 142.9(8)
C57 C56 C62 C65 -36.5(10)
C55 C56 C62 C63 23.6(11)
C57 C56 C62 C63 -155.8(8)
C55 C56 C62 C64 -94.3(9)
C57 C56 C62 C64 86.2(10)
N9 C66 C67 C68 5.4(8)
C85 C66 C67 C68 -167.2(7)
C66 C67 C68 C69 -3.0(8)
C66 C67 C68 Cl3 -175.3(5)
C67 C68 C69 N9 -0.3(8)
Cl3 C68 C69 N9 171.8(5)
C67 C68 C69 C70 -177.4(7)
Cl3 C68 C69 C70 -5.3(11)
N9 C69 C70 C86 136.1(7)
C68 C69 C70 C86 -47.0(11)
N9 C69 C70 C71 -43.9(9)
C68 C69 C70 C71 133.0(8)
C86 C70 C71 N10 -139.4(7)
C69 C70 C71 N10 40.6(10)
C86 C70 C71 C72 46.0(12)
C69 C70 C71 C72 -134.1(8)
N10 C71 C72 C73 1.6(9)
C70 C71 C72 C73 176.9(7)
N10 C71 C72 Cl4 -171.3(6)
C70 C71 C72 Cl4 3.9(12)
C71 C72 C73 C74 1.3(8)
Cl4 C72 C73 C74 174.3(6)
C72 C73 C74 C75 168.3(7)
C72 C73 C74 N10 -3.7(8)
N10 C74 C75 C76 6.5(12)
C73 C74 C75 C76 -164.4(7)
N10 C74 C75 C89 172.2(7)
C73 C74 C75 C89 1.3(11)
C74 C75 C76 N11 -11.9(11)
C89 C75 C76 N11 -177.3(6)
C74 C75 C76 C77 159.4(7)
C89 C75 C76 C77 -6.1(11)
N11 C76 C77 C78 3.3(9)
C75 C76 C77 C78 -169.0(7)
C76 C77 C78 C79 -2.6(8)
C77 C78 C79 N11 1.1(8)
C77 C78 C79 C80 -172.3(7)
N11 C79 C80 C81 -16.8(11)
C78 C79 C80 C81 155.6(7)
N11 C79 C80 C103 164.9(6)
C78 C79 C80 C103 -22.7(10)
C79 C80 C81 N12 15.1(11)
C103 C80 C81 N12 -166.7(6)
C79 C80 C81 C82 -159.1(7)
C103 C80 C81 C82 19.1(12)
C80 C81 C82 C83 171.6(7)
N12 C81 C82 C83 -3.2(8)
C81 C82 C83 C84 3.5(8)
C82 C83 C84 N12 -2.7(8)
C82 C83 C84 C85 169.9(7)
N12 C84 C85 C66 13.9(11)
C83 C84 C85 C66 -157.8(7)
N12 C84 C85 C117 -173.1(6)
C83 C84 C85 C117 15.3(10)
N9 C66 C85 C84 -3.2(11)
C67 C66 C85 C84 168.4(7)
N9 C66 C85 C117 -176.2(6)
C67 C66 C85 C117 -4.5(11)
C71 C70 C86 C88 -178.7(7)
C69 C70 C86 C88 1.3(11)
C71 C70 C86 C87 11.6(10)
C69 C70 C86 C87 -168.4(7)
C68 C69 N9 C66 3.6(7)
C70 C69 N9 C66 -179.0(6)
C68 C69 N9 Ni2 -167.7(5)
C70 C69 N9 Ni2 9.7(9)
C85 C66 N9 C69 167.3(6)
C67 C66 N9 C69 -5.5(7)
C85 C66 N9 Ni2 -21.3(9)
C67 C66 N9 Ni2 165.9(5)
C70 C71 N10 C74 -179.5(7)
C72 C71 N10 C74 -3.9(8)
C70 C71 N10 Ni2 -2.8(10)
C72 C71 N10 Ni2 172.8(5)
C75 C74 N10 C71 -167.5(7)
C73 C74 N10 C71 4.7(8)
C75 C74 N10 Ni2 15.8(10)
C73 C74 N10 Ni2 -172.0(5)
C80 C79 N11 C76 174.3(7)
C78 C79 N11 C76 0.9(8)
C80 C79 N11 Ni2 -10.1(10)
C78 C79 N11 Ni2 176.6(5)
C75 C76 N11 C79 170.0(7)
C77 C76 N11 C79 -2.5(8)
C75 C76 N11 Ni2 -5.5(10)
C77 C76 N11 Ni2 -178.1(5)
C85 C84 N12 C81 -171.8(7)
C83 C84 N12 C81 0.7(8)
C85 C84 N12 Ni2 1.0(10)
C83 C84 N12 Ni2 173.6(5)
C80 C81 N12 C84 -173.8(7)
C82 C81 N12 C84 1.4(7)
C80 C81 N12 Ni2 13.3(10)
C82 C81 N12 Ni2 -171.5(5)
C84 N12 Ni2 N11 159.8(6)
C81 N12 Ni2 N11 -28.9(6)
C84 N12 Ni2 N9 -17.2(6)
C81 N12 Ni2 N9 154.1(6)
C74 C75 C89 C90 -65.2(9)
C76 C75 C89 C90 101.1(9)
C74 C75 C89 C94 110.3(8)
C76 C75 C89 C94 -83.4(9)
C94 C89 C90 C91 1.2(12)
C75 C89 C90 C91 176.7(7)
C89 C90 C91 C92 -1.0(12)
C89 C90 C91 C95 -177.5(7)
C90 C91 C92 C93 -0.5(12)
C95 C91 C92 C93 176.0(8)
C91 C92 C93 C94 1.8(12)
C91 C92 C93 C99 -174.5(7)
C92 C93 C94 C89 -1.6(11)
C99 C93 C94 C89 174.8(7)
C90 C89 C94 C93 0.2(11)
C75 C89 C94 C93 -175.3(7)
C90 C91 C95 C96 8.0(12)
C92 C91 C95 C96 -168.4(8)
C90 C91 C95 C98 -112.7(9)
C92 C91 C95 C98 70.9(10)
C90 C91 C95 C97 130.9(8)
C92 C91 C95 C97 -45.4(11)
C92 C93 C99 C102 142.8(8)
C94 C93 C99 C102 -33.4(10)
C92 C93 C99 C100 19.5(11)
C94 C93 C99 C100 -156.7(7)
C92 C93 C99 C101 -97.6(9)
C94 C93 C99 C101 86.2(9)
C81 C80 C103 C108 120.1(8)
C79 C80 C103 C108 -61.6(9)
C81 C80 C103 C104 -56.2(10)
C79 C80 C103 C104 122.1(8)
C108 C103 C104 C105 -1.5(12)
C80 C103 C104 C105 174.7(7)
C103 C104 C105 C106 0.4(12)
C103 C104 C105 C109 -180.0(8)
C104 C105 C106 C107 0.5(14)
C109 C105 C106 C107 -179.1(9)
C105 C106 C107 C108 -0.3(13)
C105 C106 C107 C113 179.6(9)
C104 C103 C108 C107 1.7(12)
C80 C103 C108 C107 -174.8(7)
C106 C107 C108 C103 -0.8(12)
C113 C107 C108 C103 179.3(8)
C106 C105 C109 C111 43.9(14)
C104 C105 C109 C111 -135.7(11)
C106 C105 C109 C110 163.5(12)
C104 C105 C109 C110 -16.1(15)
C106 C105 C109 C112 -73.9(14)
C104 C105 C109 C112 106.5(14)
C108 C107 C113 C115 149.3(16)
C106 C107 C113 C115 -30.7(19)
C108 C107 C113 C114 32.1(18)
C106 C107 C113 C114 -147.9(16)
C108 C107 C113 C116 -82.1(16)
C106 C107 C113 C116 98.0(17)
C84 C85 C117 C118 -106.0(9)
C66 C85 C117 C118 67.2(10)
C84 C85 C117 C122 70.0(9)
C66 C85 C117 C122 -116.8(8)
C122 C117 C118 C119 -0.5(13)
C85 C117 C118 C119 175.5(8)
C117 C118 C119 C120 0.4(13)
C117 C118 C119 C127 -177.6(8)
C118 C119 C120 C121 0.7(14)
C127 C119 C120 C121 178.6(8)
C119 C120 C121 C122 -1.6(14)
C119 C120 C121 C123 175.0(9)
C120 C121 C122 C117 1.4(13)
C123 C121 C122 C117 -175.1(8)
C118 C117 C122 C121 -0.4(13)
C85 C117 C122 C121 -176.5(8)
C122 C121 C123 C126 -7.2(14)
C120 C121 C123 C126 176.4(10)
C122 C121 C123 C124 114.2(11)
C120 C121 C123 C124 -62.2(13)
C122 C121 C123 C125 -129.0(10)
C120 C121 C123 C125 54.6(12)
C120 C119 C127 C128 -177.5(12)
C118 C119 C127 C128 0.4(14)
C120 C119 C127 C129 58.5(13)
C118 C119 C127 C129 -123.6(11)
C120 C119 C127 C130 -55.7(13)
C118 C119 C127 C130 122.1(11)
C120 C119 C127 C137 2.5(14)
C118 C119 C127 C137 -179.6(12)
C120 C119 C127 C135 -120.2(13)
C118 C119 C127 C135 57.7(13)
C120 C119 C127 C136 123.5(12)
C118 C119 C127 C136 -58.6(13)
